data_7039236
loop_
_publ_author_name
'Patchett, Ruth'
'Chaplin, Adrian B.'

_publ_section_title
;
 Coordination chemistry of a calix[4]arene-based NHC ligand: dinuclear
 complexes and comparison to I(i)Pr2Me2.
;
_journal_issue 21
_journal_name_full 'Dalton transactions (Cambridge, England : 2003)'
_journal_page_first 8945
_journal_page_last 8955
_journal_paper_doi 10.1039/c6dt01001f
_journal_volume 45
_journal_year 2016
_chemical_formula_moiety 'C24 H40 N4 O2 Rh, C32 H12 B F24'
_chemical_formula_sum 'C56 H52 B F24 N4 O2 Rh'
_chemical_formula_weight 1382.73
_chemical_melting_point ?
_space_group_crystal_system triclinic
_space_group_IT_number 2
_space_group_name_Hall '-P 1'
_space_group_name_H-M_alt 'P -1'
_symmetry_space_group_name_Hall '-P 1'
_symmetry_space_group_name_H-M 'P -1'
_atom_sites_solution_hydrogens geom
_atom_sites_solution_primary direct
_atom_sites_solution_secondary difmap
_audit_creation_date 2015-07-24
_audit_creation_method
;
Olex2 1.2
(compiled 2015.01.26 svn.r3151 for OlexSys, GUI svn.r4998)
;
_audit_update_record
;
2016-01-21 deposited with the CCDC.
2016-05-03 downloaded from the CCDC.
;
_cell_angle_alpha 79.1970(13)
_cell_angle_beta 87.6582(15)
_cell_angle_gamma 76.3505(14)
_cell_formula_units_Z 4
_cell_length_a 17.0878(3)
_cell_length_b 18.9928(3)
_cell_length_c 19.5695(4)
_cell_measurement_reflns_used 32281
_cell_measurement_temperature 150(2)
_cell_measurement_theta_max 31.3030
_cell_measurement_theta_min 3.5580
_cell_volume 6062.40(19)
_computing_cell_refinement
;
CrysAlisPro, Agilent Technologies,
Version 1.171.37.31 (release 14-01-2014 CrysAlis171 .NET)
(compiled Jan 14 2014,18:38:05)
;
_computing_data_collection
;
CrysAlisPro, Agilent Technologies,
Version 1.171.37.31 (release 14-01-2014 CrysAlis171 .NET)
(compiled Jan 14 2014,18:38:05)
;
_computing_data_reduction
;
CrysAlisPro, Agilent Technologies,
Version 1.171.37.31 (release 14-01-2014 CrysAlis171 .NET)
(compiled Jan 14 2014,18:38:05)
;
_computing_molecular_graphics 'Olex2 (Dolomanov et al., 2009)'
_computing_publication_material 'Olex2 (Dolomanov et al., 2009)'
_computing_structure_refinement 'ShelXL (Sheldrick, 2008)'
_computing_structure_solution 'ShelXS (Sheldrick, 2008)'
_diffrn_ambient_temperature 150(2)
_diffrn_detector 'CCD plate'
_diffrn_detector_area_resol_mean 10.2833
_diffrn_detector_type Ruby
_diffrn_measured_fraction_theta_full 0.998
_diffrn_measured_fraction_theta_max 0.998
_diffrn_measurement_details
;
  1 omega  -59.00   44.00   1.0000   15.0000
omega____ theta____ kappa____ phi______ frames
    -       17.1793  -38.0000  -60.0000 103

  2 omega  -72.00  107.00   1.0000   15.0000
omega____ theta____ kappa____ phi______ frames
    -       17.1793    0.0000 -180.0000 179

  3 omega   35.00  107.00   1.0000   15.0000
omega____ theta____ kappa____ phi______ frames
    -       17.1793  178.0000  -90.0000 72

  4 omega  -25.00   59.00   1.0000   15.0000
omega____ theta____ kappa____ phi______ frames
    -       17.1793  -99.0000   90.0000 84

  5 omega  -25.00   24.00   1.0000   15.0000
omega____ theta____ kappa____ phi______ frames
    -      -18.2730  -99.0000  -90.0000 49

  6 omega  -77.00  -21.00   1.0000   15.0000
omega____ theta____ kappa____ phi______ frames
    -      -18.2730  128.0000 -172.0000 56

  7 omega   -9.00   27.00   1.0000   15.0000
omega____ theta____ kappa____ phi______ frames
    -       17.1793   38.0000  -90.0000 36

  8 omega   -9.00   93.00   1.0000   15.0000
omega____ theta____ kappa____ phi______ frames
    -       17.1793   38.0000   30.0000 102

  9 omega  -25.00   24.00   1.0000   15.0000
omega____ theta____ kappa____ phi______ frames
    -      -18.2730  -99.0000   30.0000 49

 10 omega  -25.00   24.00   1.0000   15.0000
omega____ theta____ kappa____ phi______ frames
    -      -18.2730  -99.0000   90.0000 49

 11 omega  -92.00   11.00   1.0000   15.0000
omega____ theta____ kappa____ phi______ frames
    -      -18.2730  -57.0000 -150.0000 103
;
_diffrn_measurement_device 'four-circle diffractometer'
_diffrn_measurement_device_type 'Oxford Diffraction: Xcalibur, Ruby, Gemini'
_diffrn_measurement_method '\w scans'
_diffrn_orient_matrix_UB_11 -0.0211383000
_diffrn_orient_matrix_UB_12 0.0078038000
_diffrn_orient_matrix_UB_13 -0.0320036000
_diffrn_orient_matrix_UB_21 -0.0370427000
_diffrn_orient_matrix_UB_22 0.0035846000
_diffrn_orient_matrix_UB_23 0.0182469000
_diffrn_orient_matrix_UB_31 -0.0023789000
_diffrn_orient_matrix_UB_32 0.0381370000
_diffrn_orient_matrix_UB_33 -0.0020921000
_diffrn_radiation_monochromator graphite
_diffrn_radiation_probe x-ray
_diffrn_radiation_type MoK\a
_diffrn_radiation_wavelength 0.71073
_diffrn_reflns_av_R_equivalents 0.0494
_diffrn_reflns_av_unetI/netI 0.0387
_diffrn_reflns_Laue_measured_fraction_full 0.998
_diffrn_reflns_Laue_measured_fraction_max 0.998
_diffrn_reflns_limit_h_max 21
_diffrn_reflns_limit_h_min -21
_diffrn_reflns_limit_k_max 23
_diffrn_reflns_limit_k_min -23
_diffrn_reflns_limit_l_max 24
_diffrn_reflns_limit_l_min -24
_diffrn_reflns_number 124137
_diffrn_reflns_point_group_measured_fraction_full 0.998
_diffrn_reflns_point_group_measured_fraction_max 0.998
_diffrn_reflns_theta_full 26.372
_diffrn_reflns_theta_max 26.372
_diffrn_reflns_theta_min 3.306
_diffrn_source 'Enhance (Mo) X-ray Source'
_exptl_absorpt_coefficient_mu 0.399
_exptl_absorpt_correction_T_max 1.00000
_exptl_absorpt_correction_T_min 0.89795
_exptl_absorpt_correction_type multi-scan
_exptl_absorpt_process_details
;
CrysAlisPro, Agilent Technologies,
Version 1.171.37.31 (release 14-01-2014 CrysAlis171 .NET)
(compiled Jan 14 2014,18:38:05)
Empirical absorption correction using spherical harmonics,
 implemented in SCALE3 ABSPACK scaling algorithm.
;
_exptl_crystal_colour 'pale yellow'
_exptl_crystal_density_diffrn 1.515
_exptl_crystal_density_meas ?
_exptl_crystal_description needle
_exptl_crystal_F_000 2792
_exptl_crystal_size_max 0.6
_exptl_crystal_size_mid 0.15
_exptl_crystal_size_min 0.15
_refine_diff_density_max 0.814
_refine_diff_density_min -0.584
_refine_diff_density_rms 0.065
_refine_ls_extinction_method none
_refine_ls_goodness_of_fit_ref 1.019
_refine_ls_hydrogen_treatment constr
_refine_ls_matrix_type full
_refine_ls_number_parameters 1806
_refine_ls_number_reflns 24757
_refine_ls_number_restraints 1056
_refine_ls_restrained_S_all 1.173
_refine_ls_R_factor_all 0.0613
_refine_ls_R_factor_gt 0.0445
_refine_ls_shift/su_max 0.001
_refine_ls_shift/su_mean 0.000
_refine_ls_structure_factor_coef Fsqd
_refine_ls_weighting_details 'w=1/[\s^2^(Fo^2^)+(0.0521P)^2^+5.7877P] where P=(Fo^2^+2Fc^2^)/3'
_refine_ls_weighting_scheme calc
_refine_ls_wR_factor_gt 0.1066
_refine_ls_wR_factor_ref 0.1161
_reflns_Friedel_coverage 0.000
_reflns_number_gt 19586
_reflns_number_total 24757
_reflns_threshold_expression 'I > 2\s(I)'
_cod_data_source_file c6dt01001f2.cif
_cod_data_source_block 0080abc14
_cod_depositor_comments
;
The following automatic conversions were performed:

'_chemical_melting_point' value 'not measured' was changed to '?' -
the value is undefined or not given.

'_exptl_crystal_density_meas' value 'not measured' was changed to '?'
- the value is perceived as not measured.

Automatic conversion script
Id: cif_fix_values 4268 2015-11-12 08:31:59Z antanas 

 Adding full bibliography for 7039227--7039236.cif.
;
_cod_original_cell_volume 6062.41(18)
_cod_database_code 7039236
_shelx_space_group_comment
;
The symmetry employed for this shelxl refinement is uniquely defined
by the following loop, which should always be used as a source of
symmetry information in preference to the above space-group names.
They are only intended as comments.
;
_olex2_refinement_description
;
1. Fixed Uiso
 At 1.2 times of:
  All C(H) groups
 At 1.5 times of:
  All C(H,H,H) groups
2. Restrained distances
 C207-F201 \\sim C207-F202 \\sim C207-F203 \\sim C207-F301 \\sim C207-F302
\\sim C207-F303
 with sigma of 0.01
 F201-F202 \\sim F202-F203 \\sim F203-F201 \\sim F301-F302 \\sim F302-F303
\\sim F303-F301
 with sigma of 0.01
 C203-F201 \\sim C203-F202 \\sim C203-F203 \\sim C203-F301 \\sim C203-F302
\\sim C203-F303
 with sigma of 0.01
 C216-F210 \\sim C216-F211 \\sim C216-F212 \\sim C216-F310 \\sim C216-F311
\\sim C216-F312
 with sigma of 0.01
 F210-F211 \\sim F211-F212 \\sim F212-F210 \\sim F310-F311 \\sim F311-F312
\\sim F312-F310
 with sigma of 0.01
 C213-F210 \\sim C213-F211 \\sim C213-F212 \\sim C213-F310 \\sim C213-F311
\\sim C213-F312
 with sigma of 0.01
 C231-F219 \\sim C231-F220 \\sim C231-F221 \\sim C231-F319 \\sim C231-F320
\\sim C231-F321
 with sigma of 0.01
 F219-F220 \\sim F220-F221 \\sim F221-F219 \\sim F319-F320 \\sim F320-F321
\\sim F321-F319
 with sigma of 0.01
 C227-F219 \\sim C227-F220 \\sim C227-F221 \\sim C227-F319 \\sim C227-F320
\\sim C227-F321
 with sigma of 0.01
 C407-F401 \\sim C407-F402 \\sim C407-F403 \\sim C407-F501 \\sim C407-F502
\\sim C407-F503
 with sigma of 0.01
 F401-F402 \\sim F402-F403 \\sim F403-F401 \\sim F501-F502 \\sim F502-F503
\\sim F503-F501
 with sigma of 0.01
 C403-F401 \\sim C403-F402 \\sim C403-F403 \\sim C403-F501 \\sim C403-F502
\\sim C403-F503
 with sigma of 0.01
 C415-F407 \\sim C415-F408 \\sim C415-F409 \\sim C415-F507 \\sim C415-F508
\\sim C415-F509
 with sigma of 0.01
 F407-F408 \\sim F408-F409 \\sim F409-F407 \\sim F507-F508 \\sim F508-F509
\\sim F509-F507
 with sigma of 0.01
 C411-F407 \\sim C411-F408 \\sim C411-F409 \\sim C411-F507 \\sim C411-F508
\\sim C411-F509
 with sigma of 0.01
 C423-F413 \\sim C423-F414 \\sim C423-F415 \\sim C423-F513 \\sim C423-F514
\\sim C423-F515
 with sigma of 0.01
 F413-F414 \\sim F414-F415 \\sim F415-F413 \\sim F513-F514 \\sim F514-F515
\\sim F515-F513
 with sigma of 0.01
 C419-F413 \\sim C419-F414 \\sim C419-F415 \\sim C419-F513 \\sim C419-F514
\\sim C419-F515
 with sigma of 0.01
 C432-F422 \\sim C432-F423 \\sim C432-F424 \\sim C432-F522 \\sim C432-F523
\\sim C432-F524
 with sigma of 0.01
 F422-F423 \\sim F423-F424 \\sim F424-F422 \\sim F522-F523 \\sim F523-F524
\\sim F524-F522
 with sigma of 0.01
 C429-F422 \\sim C429-F423 \\sim C429-F424 \\sim C429-F522 \\sim C429-F523
\\sim C429-F524
 with sigma of 0.01
 C232-F222 \\sim C232-F223 \\sim C232-F224 \\sim C232-F322 \\sim C232-F323
\\sim C232-F324
 with sigma of 0.01
 F222-F223 \\sim F223-F224 \\sim F224-F222 \\sim F322-F323 \\sim F323-F324
\\sim F324-F322
 with sigma of 0.01
 C229-F222 \\sim C229-F223 \\sim C229-F224 \\sim C229-F322 \\sim C229-F323
\\sim C229-F324
 with sigma of 0.01
3. Uiso/Uaniso restraints and constraints
F201 \\sim F202 \\sim F203 \\sim F204 \\sim F205 \\sim F206 \\sim F207 \\sim
F208 \\sim F209 \\sim F210 \\sim F211 \\sim F212 \\sim F213 \\sim F214 \\sim
F215 \\sim F216 \\sim F217 \\sim F218 \\sim F219 \\sim F220 \\sim F221 \\sim
F222 \\sim F223 \\sim F224 \\sim F301 \\sim F302 \\sim F303 \\sim F310 \\sim
F311 \\sim F312 \\sim F319 \\sim F320 \\sim F321 \\sim F322 \\sim F323 \\sim
F324 \\sim F401 \\sim F402 \\sim F403 \\sim F404 \\sim F405 \\sim F406 \\sim
F407 \\sim F408 \\sim F409 \\sim F410 \\sim F411 \\sim F412 \\sim F413 \\sim
F414 \\sim F415 \\sim F416 \\sim F417 \\sim F418 \\sim F419 \\sim F420 \\sim
F421 \\sim F422 \\sim F423 \\sim F424 \\sim F501 \\sim F502 \\sim F503 \\sim
F507 \\sim F508 \\sim F509 \\sim F513 \\sim F514 \\sim F515 \\sim F522 \\sim
F523 \\sim F524: within 1.7A with sigma of 0.01 and sigma for terminal atoms of
0.02
Uanis(F201) \\sim Ueq, Uanis(F202) \\sim Ueq, Uanis(F203) \\sim Ueq,
Uanis(F204) \\sim Ueq, Uanis(F205) \\sim Ueq, Uanis(F206) \\sim Ueq,
Uanis(F207) \\sim Ueq, Uanis(F208) \\sim Ueq, Uanis(F209) \\sim Ueq,
Uanis(F210) \\sim Ueq, Uanis(F211) \\sim Ueq, Uanis(F212) \\sim Ueq,
Uanis(F213) \\sim Ueq, Uanis(F214) \\sim Ueq, Uanis(F215) \\sim Ueq,
Uanis(F216) \\sim Ueq, Uanis(F217) \\sim Ueq, Uanis(F218) \\sim Ueq,
Uanis(F219) \\sim Ueq, Uanis(F220) \\sim Ueq, Uanis(F221) \\sim Ueq,
Uanis(F222) \\sim Ueq, Uanis(F223) \\sim Ueq, Uanis(F224) \\sim Ueq,
Uanis(F301) \\sim Ueq, Uanis(F302) \\sim Ueq, Uanis(F303) \\sim Ueq,
Uanis(F310) \\sim Ueq, Uanis(F311) \\sim Ueq, Uanis(F312) \\sim Ueq,
Uanis(F319) \\sim Ueq, Uanis(F320) \\sim Ueq, Uanis(F321) \\sim Ueq,
Uanis(F322) \\sim Ueq, Uanis(F323) \\sim Ueq, Uanis(F324) \\sim Ueq,
Uanis(F401) \\sim Ueq, Uanis(F402) \\sim Ueq, Uanis(F403) \\sim Ueq,
Uanis(F404) \\sim Ueq, Uanis(F405) \\sim Ueq, Uanis(F406) \\sim Ueq,
Uanis(F407) \\sim Ueq, Uanis(F408) \\sim Ueq, Uanis(F409) \\sim Ueq,
Uanis(F410) \\sim Ueq, Uanis(F411) \\sim Ueq, Uanis(F412) \\sim Ueq,
Uanis(F413) \\sim Ueq, Uanis(F414) \\sim Ueq, Uanis(F415) \\sim Ueq,
Uanis(F416) \\sim Ueq, Uanis(F417) \\sim Ueq, Uanis(F418) \\sim Ueq,
Uanis(F419) \\sim Ueq, Uanis(F420) \\sim Ueq, Uanis(F421) \\sim Ueq,
Uanis(F422) \\sim Ueq, Uanis(F423) \\sim Ueq, Uanis(F424) \\sim Ueq,
Uanis(F501) \\sim Ueq, Uanis(F502) \\sim Ueq, Uanis(F503) \\sim Ueq,
Uanis(F507) \\sim Ueq, Uanis(F508) \\sim Ueq, Uanis(F509) \\sim Ueq,
Uanis(F513) \\sim Ueq, Uanis(F514) \\sim Ueq, Uanis(F515) \\sim Ueq,
Uanis(F522) \\sim Ueq, Uanis(F523) \\sim Ueq, Uanis(F524) \\sim Ueq: with sigma
of 0.005 and sigma for terminal atoms of 0.02
Uanis(F323) = Uanis(F222)
Uanis(F324) = Uanis(F223)
Uanis(F224) = Uanis(F322)
Uanis(F301) = Uanis(F201)
4. Others
 Sof(F310)=Sof(F311)=Sof(F312)=1-FVAR(1)
 Sof(F210)=Sof(F211)=Sof(F212)=FVAR(1)
 Sof(F301)=Sof(F302)=Sof(F303)=1-FVAR(2)
 Sof(F201)=Sof(F202)=Sof(F203)=FVAR(2)
 Sof(F319)=Sof(F320)=Sof(F321)=1-FVAR(3)
 Sof(F219)=Sof(F220)=Sof(F221)=FVAR(3)
 Sof(F513)=Sof(F514)=Sof(F515)=1-FVAR(4)
 Sof(F413)=Sof(F414)=Sof(F415)=FVAR(4)
 Sof(F522)=Sof(F523)=Sof(F524)=1-FVAR(5)
 Sof(F422)=Sof(F423)=Sof(F424)=FVAR(5)
 Fixed Sof: F222(0.5) F223(0.5) F224(0.5) F322(0.5) F323(0.5) F324(0.5)
 F401(0.5) F402(0.5) F403(0.5) F407(0.5) F408(0.5) F409(0.5) F501(0.5)
 F502(0.5) F503(0.5) F507(0.5) F508(0.5) F509(0.5)
5.a Ternary CH refined with riding coordinates:
 C11(H11), C14(H14), C24(H24), C27(H27), C110(H110), C113(H113), C123(H123),
 C126(H126)
5.b Aromatic/amide H refined with riding coordinates:
 C202(H202), C204(H204), C206(H206), C210(H210), C212(H212), C214(H214),
 C218(H218), C220(H220), C222(H222), C226(H226), C228(H228), C230(H230),
 C402(H402), C404(H404), C406(H406), C410(H410), C412(H412), C414(H414),
 C418(H418), C420(H420), C422(H422), C426(H426), C428(H428), C430(H430)
5.c Idealised Me refined as rotating group:
 C12(H12A,H12B,H12C), C13(H13A,H13B,H13C), C15(H15A,H15B,H15C), C16(H16A,H16B,
 H16C), C17(H17A,H17B,H17C), C18(H18A,H18B,H18C), C25(H25A,H25B,H25C), C26(H26A,
 H26B,H26C), C28(H28A,H28B,H28C), C29(H29A,H29B,H29C), C30(H30A,H30B,H30C),
 C31(H31A,H31B,H31C), C111(H11A,H11B,H11C), C112(H11D,H11E,H11F), C114(H11G,
 H11H,H11I), C115(H11J,H11K,H11L), C116(H11M,H11N,H11O), C117(H11P,H11Q,H11R),
 C124(H12D,H12E,H12F), C125(H12G,H12H,H12I), C127(H12J,H12K,H12L), C128(H12M,
 H12N,H12O), C129(H12P,H12Q,H12R), C130(H13D,H13E,H13F)
;
_shelx_shelxl_version_number 2014/7
_olex2_submission_special_instructions 'No special instructions were received'

loop_
_space_group_symop_operation_xyz
'x, y, z'
'-x, -y, -z'

loop_
_atom_site_label
_atom_site_type_symbol
_atom_site_fract_x
_atom_site_fract_y
_atom_site_fract_z
_atom_site_U_iso_or_equiv
_atom_site_adp_type
_atom_site_occupancy
_atom_site_site_symmetry_order
_atom_site_calc_flag
_atom_site_refinement_flags_posn
_atom_site_refinement_flags_adp
_atom_site_refinement_flags_occupancy
_atom_site_disorder_assembly
_atom_site_disorder_group
Rh1 Rh 0.14620(2) 0.28080(2) 0.80574(2) 0.02575(6) Uani 1 1 d . . . . .
O3 O 0.1183(2) 0.38155(15) 0.91087(15) 0.0783(9) Uani 1 1 d . . . . .
O5 O -0.02543(14) 0.33673(14) 0.75400(14) 0.0592(7) Uani 1 1 d . . . . .
N7 N 0.19798(13) 0.15775(11) 0.71401(11) 0.0272(5) Uani 1 1 d . . . . .
N10 N 0.17981(14) 0.26738(12) 0.65276(12) 0.0324(5) Uani 1 1 d . . . . .
N20 N 0.33189(14) 0.23284(12) 0.83079(12) 0.0305(5) Uani 1 1 d . . . . .
N23 N 0.26832(13) 0.17443(12) 0.91080(11) 0.0272(5) Uani 1 1 d . . . . .
C2 C 0.1271(2) 0.34077(17) 0.87459(17) 0.0442(8) Uani 1 1 d . . . . .
C4 C 0.03961(18) 0.31756(16) 0.77120(16) 0.0363(7) Uani 1 1 d . . . . .
C6 C 0.17684(16) 0.23010(14) 0.71906(14) 0.0265(5) Uani 1 1 d . . . . .
C8 C 0.21444(18) 0.14951(16) 0.64529(15) 0.0361(7) Uani 1 1 d . . . . .
C9 C 0.20277(19) 0.21812(17) 0.60675(15) 0.0388(7) Uani 1 1 d . . . . .
C11 C 0.20523(17) 0.09837(14) 0.77613(14) 0.0294(6) Uani 1 1 d . . . . .
H11 H 0.1853 0.1229 0.8166 0.035 Uiso 1 1 calc R . . . .
C12 C 0.1529(2) 0.04466(16) 0.77203(16) 0.0400(7) Uani 1 1 d . . . . .
H12A H 0.0984 0.0722 0.7574 0.060 Uiso 1 1 calc GR . . . .
H12B H 0.1508 0.0138 0.8179 0.060 Uiso 1 1 calc GR . . . .
H12C H 0.1759 0.0134 0.7382 0.060 Uiso 1 1 calc GR . . . .
C13 C 0.29313(18) 0.05914(16) 0.79142(16) 0.0385(7) Uani 1 1 d . . . . .
H13A H 0.3151 0.0339 0.7531 0.058 Uiso 1 1 calc GR . . . .
H13B H 0.2967 0.0230 0.8348 0.058 Uiso 1 1 calc GR . . . .
H13C H 0.3241 0.0953 0.7962 0.058 Uiso 1 1 calc GR . . . .
C14 C 0.15890(19) 0.34923(15) 0.63522(16) 0.0380(7) Uani 1 1 d . . . . .
H14 H 0.1488 0.3671 0.6804 0.046 Uiso 1 1 calc R . . . .
C15 C 0.0809(2) 0.37808(17) 0.59409(18) 0.0456(8) Uani 1 1 d . . . . .
H15A H 0.0889 0.3648 0.5478 0.068 Uiso 1 1 calc GR . . . .
H15B H 0.0648 0.4318 0.5893 0.068 Uiso 1 1 calc GR . . . .
H15C H 0.0387 0.3562 0.6186 0.068 Uiso 1 1 calc GR . . . .
C16 C 0.2275(2) 0.3809(2) 0.6004(2) 0.0572(10) Uani 1 1 d . . . . .
H16A H 0.2774 0.3578 0.6268 0.086 Uiso 1 1 calc GR . . . .
H16B H 0.2150 0.4342 0.5991 0.086 Uiso 1 1 calc GR . . . .
H16C H 0.2344 0.3711 0.5528 0.086 Uiso 1 1 calc GR . . . .
C17 C 0.2360(2) 0.07734(18) 0.62039(18) 0.0533(9) Uani 1 1 d . . . . .
H17A H 0.2796 0.0435 0.6494 0.080 Uiso 1 1 calc GR . . . .
H17B H 0.2539 0.0854 0.5719 0.080 Uiso 1 1 calc GR . . . .
H17C H 0.1888 0.0560 0.6236 0.080 Uiso 1 1 calc GR . . . .
C18 C 0.2097(3) 0.2400(2) 0.52955(17) 0.0587(10) Uani 1 1 d . . . . .
H18A H 0.1587 0.2721 0.5107 0.088 Uiso 1 1 calc GR . . . .
H18B H 0.2222 0.1957 0.5084 0.088 Uiso 1 1 calc GR . . . .
H18C H 0.2529 0.2663 0.5190 0.088 Uiso 1 1 calc GR . . . .
C19 C 0.25699(16) 0.22681(14) 0.85231(14) 0.0275(6) Uani 1 1 d . . . . .
C21 C 0.39036(17) 0.18369(15) 0.87527(15) 0.0332(6) Uani 1 1 d . . . . .
C22 C 0.35074(17) 0.14694(15) 0.92544(15) 0.0312(6) Uani 1 1 d . . . . .
C24 C 0.34491(19) 0.28232(16) 0.76595(16) 0.0400(7) Uani 1 1 d . . . . .
H24 H 0.2904 0.3106 0.7480 0.048 Uiso 1 1 calc R . . . .
C25 C 0.3904(3) 0.3388(2) 0.7779(2) 0.0674(11) Uani 1 1 d . . . . .
H25A H 0.3669 0.3612 0.8175 0.101 Uiso 1 1 calc GR . . . .
H25B H 0.3865 0.3772 0.7361 0.101 Uiso 1 1 calc GR . . . .
H25C H 0.4471 0.3145 0.7877 0.101 Uiso 1 1 calc GR . . . .
C26 C 0.3828(2) 0.2369(2) 0.71108(18) 0.0539(9) Uani 1 1 d . . . . .
H26A H 0.4370 0.2087 0.7263 0.081 Uiso 1 1 calc GR . . . .
H26B H 0.3863 0.2700 0.6667 0.081 Uiso 1 1 calc GR . . . .
H26C H 0.3495 0.2030 0.7051 0.081 Uiso 1 1 calc GR . . . .
C27 C 0.19984(17) 0.15819(15) 0.95509(14) 0.0298(6) Uani 1 1 d . . . . .
H27 H 0.1497 0.1833 0.9276 0.036 Uiso 1 1 calc R . . . .
C28 C 0.1949(2) 0.19287(18) 1.01997(16) 0.0429(7) Uani 1 1 d . . . . .
H28A H 0.2415 0.1679 1.0500 0.064 Uiso 1 1 calc GR . . . .
H28B H 0.1453 0.1877 1.0453 0.064 Uiso 1 1 calc GR . . . .
H28C H 0.1947 0.2453 1.0062 0.064 Uiso 1 1 calc GR . . . .
C29 C 0.19964(19) 0.07681(16) 0.97267(15) 0.0374(7) Uani 1 1 d . . . . .
H29A H 0.2085 0.0557 0.9302 0.056 Uiso 1 1 calc GR . . . .
H29B H 0.1476 0.0711 0.9929 0.056 Uiso 1 1 calc GR . . . .
H29C H 0.2427 0.0512 1.0062 0.056 Uiso 1 1 calc GR . . . .
C30 C 0.47940(18) 0.17633(18) 0.86764(19) 0.0448(8) Uani 1 1 d . . . . .
H30A H 0.4962 0.1657 0.8214 0.067 Uiso 1 1 calc GR . . . .
H30B H 0.5076 0.1360 0.9033 0.067 Uiso 1 1 calc GR . . . .
H30C H 0.4926 0.2225 0.8732 0.067 Uiso 1 1 calc GR . . . .
C31 C 0.38455(19) 0.08485(16) 0.98256(16) 0.0401(7) Uani 1 1 d . . . . .
H31A H 0.3568 0.0934 1.0261 0.060 Uiso 1 1 calc GR . . . .
H31B H 0.4422 0.0815 0.9877 0.060 Uiso 1 1 calc GR . . . .
H31C H 0.3769 0.0387 0.9715 0.060 Uiso 1 1 calc GR . . . .
Rh10 Rh 0.72378(2) 0.37003(2) 0.27100(2) 0.03311(7) Uani 1 1 d . . . . .
O102 O 0.6119(2) 0.44887(16) 0.37075(17) 0.0828(10) Uani 1 1 d . . . . .
O104 O 0.7960(2) 0.50262(15) 0.23311(18) 0.0818(9) Uani 1 1 d . . . . .
N106 N 0.77460(15) 0.34607(13) 0.12197(13) 0.0392(6) Uani 1 1 d . . . . .
N109 N 0.84904(14) 0.26073(12) 0.19587(12) 0.0306(5) Uani 1 1 d . . . . .
N119 N 0.71058(15) 0.23123(13) 0.37643(12) 0.0338(5) Uani 1 1 d . . . . .
N122 N 0.64176(15) 0.23738(14) 0.28484(13) 0.0367(6) Uani 1 1 d . . . . .
C101 C 0.6557(2) 0.41787(18) 0.33538(19) 0.0489(8) Uani 1 1 d . . . . .
C103 C 0.7673(2) 0.45317(18) 0.2440(2) 0.0510(9) Uani 1 1 d . . . . .
C105 C 0.78691(17) 0.32117(15) 0.19133(15) 0.0331(6) Uani 1 1 d . . . . .
C107 C 0.8290(2) 0.30205(18) 0.08371(16) 0.0431(7) Uani 1 1 d . . . . .
C108 C 0.87515(19) 0.24860(16) 0.12981(16) 0.0397(7) Uani 1 1 d . . . . .
C110 C 0.7125(2) 0.4138(2) 0.09427(19) 0.0610(11) Uani 1 1 d . . . . .
H110 H 0.6790 0.4280 0.1348 0.073 Uiso 1 1 calc R . . . .
C111 C 0.7506(3) 0.4775(2) 0.0650(2) 0.0884(17) Uani 1 1 d . . . . .
H11A H 0.7895 0.4817 0.0986 0.133 Uiso 1 1 calc GR . . . .
H11B H 0.7086 0.5233 0.0560 0.133 Uiso 1 1 calc GR . . . .
H11C H 0.7783 0.4688 0.0214 0.133 Uiso 1 1 calc GR . . . .
C112 C 0.6556(3) 0.3994(3) 0.0429(2) 0.0909(17) Uani 1 1 d . . . . .
H11D H 0.6851 0.3893 0.0005 0.136 Uiso 1 1 calc GR . . . .
H11E H 0.6111 0.4430 0.0313 0.136 Uiso 1 1 calc GR . . . .
H11F H 0.6341 0.3569 0.0641 0.136 Uiso 1 1 calc GR . . . .
C113 C 0.88018(17) 0.21556(14) 0.26324(15) 0.0301(6) Uani 1 1 d . . . . .
H113 H 0.8489 0.2401 0.3001 0.036 Uiso 1 1 calc R . . . .
C114 C 0.96813(19) 0.21342(18) 0.27496(19) 0.0464(8) Uani 1 1 d . . . . .
H11G H 1.0021 0.1816 0.2460 0.070 Uiso 1 1 calc GR . . . .
H11H H 0.9820 0.1939 0.3241 0.070 Uiso 1 1 calc GR . . . .
H11I H 0.9770 0.2634 0.2624 0.070 Uiso 1 1 calc GR . . . .
C115 C 0.8633(2) 0.13913(16) 0.27264(17) 0.0422(7) Uani 1 1 d . . . . .
H11J H 0.8055 0.1437 0.2666 0.063 Uiso 1 1 calc GR . . . .
H11K H 0.8800 0.1120 0.3194 0.063 Uiso 1 1 calc GR . . . .
H11L H 0.8935 0.1125 0.2380 0.063 Uiso 1 1 calc GR . . . .
C116 C 0.8342(3) 0.3154(2) 0.00581(18) 0.0621(11) Uani 1 1 d . . . . .
H11M H 0.7884 0.3025 -0.0134 0.093 Uiso 1 1 calc GR . . . .
H11N H 0.8845 0.2848 -0.0084 0.093 Uiso 1 1 calc GR . . . .
H11O H 0.8329 0.3675 -0.0117 0.093 Uiso 1 1 calc GR . . . .
C117 C 0.9443(2) 0.18791(19) 0.11552(19) 0.0590(10) Uani 1 1 d . . . . .
H11P H 0.9925 0.1900 0.1398 0.089 Uiso 1 1 calc GR . . . .
H11Q H 0.9546 0.1940 0.0654 0.089 Uiso 1 1 calc GR . . . .
H11R H 0.9310 0.1402 0.1320 0.089 Uiso 1 1 calc GR . . . .
C118 C 0.68876(17) 0.27289(15) 0.31320(14) 0.0313(6) Uani 1 1 d . . . . .
C120 C 0.6778(2) 0.16889(17) 0.38778(17) 0.0430(7) Uani 1 1 d . . . . .
C121 C 0.6349(2) 0.17321(18) 0.33072(18) 0.0451(8) Uani 1 1 d . . . . .
C123 C 0.7594(2) 0.25381(18) 0.42598(15) 0.0402(7) Uani 1 1 d . . . . .
H123 H 0.7773 0.2979 0.4001 0.048 Uiso 1 1 calc R . . . .
C124 C 0.7080(3) 0.2787(2) 0.48612(19) 0.0643(11) Uani 1 1 d . . . . .
H12D H 0.6593 0.3153 0.4679 0.096 Uiso 1 1 calc GR . . . .
H12E H 0.7388 0.3007 0.5140 0.096 Uiso 1 1 calc GR . . . .
H12F H 0.6928 0.2362 0.5153 0.096 Uiso 1 1 calc GR . . . .
C125 C 0.8356(2) 0.1956(2) 0.45075(18) 0.0519(9) Uani 1 1 d . . . . .
H12G H 0.8217 0.1571 0.4867 0.078 Uiso 1 1 calc GR . . . .
H12H H 0.8732 0.2185 0.4700 0.078 Uiso 1 1 calc GR . . . .
H12I H 0.8608 0.1736 0.4114 0.078 Uiso 1 1 calc GR . . . .
C126 C 0.6043(2) 0.2669(2) 0.21539(17) 0.0475(8) Uani 1 1 d . . . . .
H126 H 0.6205 0.3143 0.1980 0.057 Uiso 1 1 calc R . . . .
C127 C 0.5125(2) 0.2861(3) 0.2195(2) 0.0678(11) Uani 1 1 d . . . . .
H12J H 0.4933 0.2407 0.2330 0.102 Uiso 1 1 calc GR . . . .
H12K H 0.4899 0.3122 0.1740 0.102 Uiso 1 1 calc GR . . . .
H12L H 0.4952 0.3177 0.2542 0.102 Uiso 1 1 calc GR . . . .
C128 C 0.6376(3) 0.2164(3) 0.1638(2) 0.0694(12) Uani 1 1 d . . . . .
H12M H 0.6965 0.2080 0.1624 0.104 Uiso 1 1 calc GR . . . .
H12N H 0.6154 0.2395 0.1174 0.104 Uiso 1 1 calc GR . . . .
H12O H 0.6225 0.1692 0.1784 0.104 Uiso 1 1 calc GR . . . .
C129 C 0.6925(3) 0.1097(2) 0.4515(2) 0.0665(11) Uani 1 1 d . . . . .
H12P H 0.7490 0.0827 0.4529 0.100 Uiso 1 1 calc GR . . . .
H12Q H 0.6578 0.0756 0.4502 0.100 Uiso 1 1 calc GR . . . .
H12R H 0.6802 0.1321 0.4931 0.100 Uiso 1 1 calc GR . . . .
C130 C 0.5878(3) 0.1197(2) 0.3156(2) 0.0670(11) Uani 1 1 d . . . . .
H13D H 0.5317 0.1458 0.3053 0.101 Uiso 1 1 calc GR . . . .
H13E H 0.5899 0.0803 0.3562 0.101 Uiso 1 1 calc GR . . . .
H13F H 0.6114 0.0984 0.2754 0.101 Uiso 1 1 calc GR . . . .
F201 F 0.20683(15) -0.02843(16) 0.16721(15) 0.0735(9) Uani 0.883(3) 1 d D U P A 1
F202 F 0.09901(17) 0.04795(11) 0.13780(12) 0.0567(8) Uani 0.883(3) 1 d D U P A 1
F203 F 0.0991(3) -0.04721(17) 0.21503(14) 0.0918(13) Uani 0.883(3) 1 d D U P A 1
F204 F 0.1151(2) -0.01811(12) 0.46128(12) 0.0921(9) Uani 1 1 d . U . . .
F205 F 0.02375(16) 0.0765(2) 0.43861(14) 0.1294(15) Uani 1 1 d . U . . .
F206 F 0.1310(2) 0.08053(17) 0.48160(11) 0.1018(11) Uani 1 1 d . U . . .
F207 F 0.06625(17) 0.43125(14) 0.04896(11) 0.0806(8) Uani 1 1 d . U . . .
F208 F 0.02764(13) 0.33241(11) 0.05547(10) 0.0597(5) Uani 1 1 d . U . . .
F209 F -0.05191(14) 0.42492(15) 0.08590(13) 0.0842(8) Uani 1 1 d . U . . .
F210 F -0.0193(6) 0.4773(3) 0.3226(3) 0.129(3) Uani 0.649(9) 1 d D U P B 1
F211 F -0.0567(4) 0.3794(5) 0.3568(4) 0.120(3) Uani 0.649(9) 1 d D U P B 1
F212 F 0.0510(3) 0.3932(4) 0.3960(2) 0.089(2) Uani 0.649(9) 1 d D U P B 1
F213 F 0.45466(12) 0.00486(9) 0.13612(10) 0.0500(5) Uani 1 1 d . U . . .
F214 F 0.51260(11) 0.02852(9) 0.22063(9) 0.0443(4) Uani 1 1 d . U . . .
F215 F 0.55180(12) 0.05877(10) 0.11612(12) 0.0635(6) Uani 1 1 d . U . . .
F216 F 0.44624(19) 0.29885(12) -0.00936(14) 0.1033(11) Uani 1 1 d . U . . .
F217 F 0.38371(17) 0.37602(10) 0.05070(10) 0.0690(7) Uani 1 1 d . U . . .
F218 F 0.32213(19) 0.32980(15) -0.01247(13) 0.0967(10) Uani 1 1 d . U . . .
F219 F 0.4661(4) 0.0576(2) 0.4392(2) 0.0847(19) Uani 0.598(7) 1 d D U P C 1
F220 F 0.3876(3) 0.0917(4) 0.5178(4) 0.146(4) Uani 0.598(7) 1 d D U P C 1
F221 F 0.4966(3) 0.1276(3) 0.4969(3) 0.090(2) Uani 0.598(7) 1 d D U P C 1
F222 F 0.3637(5) 0.4018(4) 0.4330(3) 0.0599(14) Uani 0.5 1 d D U P D 1
F223 F 0.4465(3) 0.3952(4) 0.3489(4) 0.100(2) Uani 0.5 1 d D U P D 1
F224 F 0.3182(4) 0.4385(3) 0.3298(3) 0.105(2) Uani 0.5 1 d D U P D 1
F301 F 0.0578(4) 0.0121(10) 0.1844(9) 0.0735(9) Uani 0.117(3) 1 d D U P A 2
F302 F 0.1669(11) -0.0655(3) 0.2104(7) 0.055(4) Uani 0.117(3) 1 d D U P A 2
F303 F 0.1642(12) 0.0277(9) 0.1319(4) 0.077(5) Uani 0.117(3) 1 d D U P A 2
F310 F -0.0024(10) 0.3539(4) 0.3933(5) 0.127(5) Uani 0.351(9) 1 d D U P B 2
F311 F 0.0573(5) 0.4397(8) 0.3685(7) 0.123(4) Uani 0.351(9) 1 d D U P B 2
F312 F -0.0565(5) 0.4527(6) 0.3271(5) 0.084(3) Uani 0.351(9) 1 d D U P B 2
F319 F 0.4081(5) 0.1387(4) 0.5374(2) 0.085(3) Uani 0.402(7) 1 d D U P C 2
F320 F 0.5074(3) 0.1064(6) 0.4772(4) 0.100(4) Uani 0.402(7) 1 d D U P C 2
F321 F 0.4051(6) 0.0591(3) 0.4798(4) 0.097(4) Uani 0.402(7) 1 d D U P C 2
F322 F 0.3592(4) 0.4297(3) 0.3086(3) 0.105(2) Uani 0.5 1 d D U P D 2
F323 F 0.3447(5) 0.4143(4) 0.4214(3) 0.0599(14) Uani 0.5 1 d D U P D 2
F324 F 0.4587(3) 0.3761(4) 0.3774(4) 0.100(2) Uani 0.5 1 d D U P D 2
C201 C 0.20419(15) 0.14422(13) 0.27954(13) 0.0230(5) Uani 1 1 d . . . . .
C202 C 0.19078(16) 0.10307(13) 0.23092(13) 0.0256(5) Uani 1 1 d . . . . .
H202 H 0.2101 0.1139 0.1848 0.031 Uiso 1 1 calc R . . . .
C203 C 0.15011(16) 0.04669(13) 0.24773(14) 0.0274(6) Uani 1 1 d D . . . .
C204 C 0.12116(17) 0.02909(14) 0.31426(14) 0.0303(6) Uani 1 1 d . . . . .
H204 H 0.0936 -0.0095 0.3259 0.036 Uiso 1 1 calc R . . . .
C205 C 0.13342(17) 0.06941(13) 0.36362(13) 0.0275(6) Uani 1 1 d . . . . .
C206 C 0.17357(16) 0.12573(13) 0.34618(13) 0.0250(5) Uani 1 1 d . . . . .
H206 H 0.1805 0.1528 0.3808 0.030 Uiso 1 1 calc R . . . .
C207 C 0.13721(18) 0.00531(14) 0.19299(15) 0.0364(7) Uani 1 1 d D . . . .
C208 C 0.1006(2) 0.05232(16) 0.43535(16) 0.0388(7) Uani 1 1 d . . . . .
C209 C 0.16386(16) 0.28523(13) 0.23937(13) 0.0238(5) Uani 1 1 d . . . . .
C210 C 0.12763(16) 0.30819(13) 0.17394(13) 0.0257(5) Uani 1 1 d . . . . .
H210 H 0.1518 0.2853 0.1366 0.031 Uiso 1 1 calc R . . . .
C211 C 0.05714(17) 0.36360(14) 0.16129(15) 0.0304(6) Uani 1 1 d . . . . .
C212 C 0.01906(18) 0.39689(15) 0.21483(16) 0.0367(7) Uani 1 1 d . . . . .
H212 H -0.0287 0.4349 0.2064 0.044 Uiso 1 1 calc R . . . .
C213 C 0.05202(18) 0.37351(15) 0.28050(15) 0.0358(7) Uani 1 1 d D . . . .
C214 C 0.12338(17) 0.31938(14) 0.29247(14) 0.0293(6) Uani 1 1 d . . . . .
H214 H 0.1453 0.3052 0.3382 0.035 Uiso 1 1 calc R . . . .
C215 C 0.0247(2) 0.38843(17) 0.08880(17) 0.0429(7) Uani 1 1 d . . . . .
C216 C 0.0099(2) 0.40531(19) 0.34006(19) 0.0642(11) Uani 1 1 d D . . . .
C217 C 0.30811(15) 0.20645(13) 0.19379(13) 0.0225(5) Uani 1 1 d . . . . .
C218 C 0.36574(16) 0.13918(13) 0.19689(13) 0.0244(5) Uani 1 1 d . . . . .
H218 H 0.3619 0.0991 0.2330 0.029 Uiso 1 1 calc R . . . .
C219 C 0.42766(16) 0.12939(13) 0.14922(13) 0.0253(5) Uani 1 1 d . . . . .
C220 C 0.43530(16) 0.18592(14) 0.09461(14) 0.0265(5) Uani 1 1 d . . . . .
H220 H 0.4776 0.1791 0.0617 0.032 Uiso 1 1 calc R . . . .
C221 C 0.37917(16) 0.25237(13) 0.09001(13) 0.0261(5) Uani 1 1 d . . . . .
C222 C 0.31770(16) 0.26267(13) 0.13875(13) 0.0237(5) Uani 1 1 d . . . . .
H222 H 0.2810 0.3094 0.1345 0.028 Uiso 1 1 calc R . . . .
C223 C 0.48657(17) 0.05589(14) 0.15568(15) 0.0322(6) Uani 1 1 d . . . . .
C224 C 0.38427(19) 0.31387(15) 0.03092(15) 0.0363(7) Uani 1 1 d . . . . .
C225 C 0.29732(16) 0.22835(14) 0.31978(13) 0.0273(6) Uani 1 1 d . . . . .
C226 C 0.33902(17) 0.17025(16) 0.36976(14) 0.0333(6) Uani 1 1 d . . . . .
H226 H 0.3318 0.1220 0.3708 0.040 Uiso 1 1 calc R . . . .
C227 C 0.39074(19) 0.18110(18) 0.41799(16) 0.0428(7) Uani 1 1 d D . . . .
C228 C 0.4029(2) 0.2509(2) 0.41790(16) 0.0503(9) Uani 1 1 d . . . . .
H228 H 0.4381 0.2585 0.4508 0.060 Uiso 1 1 calc R . . . .
C229 C 0.3627(2) 0.30918(18) 0.36889(15) 0.0443(8) Uani 1 1 d D . . . .
C230 C 0.31091(18) 0.29837(16) 0.32085(14) 0.0334(6) Uani 1 1 d . . . . .
H230 H 0.2840 0.3394 0.2879 0.040 Uiso 1 1 calc R . . . .
C231 C 0.4311(2) 0.1181(2) 0.47132(19) 0.0690(12) Uani 1 1 d D . . . .
C232 C 0.3757(2) 0.3844(2) 0.36897(16) 0.0662(12) Uani 1 1 d D . . . .
B200 B 0.24323(18) 0.21629(15) 0.25748(15) 0.0225(6) Uani 1 1 d . . . . .
F401 F 0.5449(3) 0.6020(3) 0.3885(3) 0.0547(15) Uani 0.5 1 d D U P E 1
F402 F 0.4639(3) 0.6059(3) 0.4727(3) 0.081(3) Uani 0.5 1 d D U P E 1
F403 F 0.5495(3) 0.6744(2) 0.4549(3) 0.0626(12) Uani 0.5 1 d D U P E 1
F404 F 0.44878(18) 0.92453(12) 0.34609(17) 0.1026(11) Uani 1 1 d . U . . .
F405 F 0.3265(2) 0.94065(12) 0.37141(15) 0.1053(11) Uani 1 1 d . U . . .
F406 F 0.36080(16) 0.95355(10) 0.26750(11) 0.0712(7) Uani 1 1 d . U . . .
F407 F 0.1589(5) 0.5033(3) 0.4290(4) 0.088(3) Uani 0.5 1 d D U P F 1
F408 F 0.2387(3) 0.5341(3) 0.4889(4) 0.084(2) Uani 0.5 1 d D U P F 1
F409 F 0.1149(4) 0.5542(4) 0.5137(4) 0.102(4) Uani 0.5 1 d D U P F 1
F410 F -0.02195(13) 0.80650(11) 0.45037(11) 0.0624(6) Uani 1 1 d . U . . .
F411 F 0.04995(14) 0.87784(10) 0.40145(13) 0.0670(6) Uani 1 1 d . U . . .
F412 F -0.02916(14) 0.84180(16) 0.34116(12) 0.0877(9) Uani 1 1 d . U . . .
F413 F 0.5311(3) 0.4947(6) 0.2044(3) 0.107(3) Uani 0.562(13) 1 d D U P G 1
F414 F 0.5152(4) 0.5751(3) 0.1140(4) 0.080(2) Uani 0.562(13) 1 d D U P G 1
F415 F 0.4949(4) 0.4713(5) 0.1105(6) 0.103(3) Uani 0.562(13) 1 d D U P G 1
F416 F 0.1781(2) 0.46160(16) 0.21606(13) 0.1024(11) Uani 1 1 d . U . . .
F417 F 0.13258(13) 0.54463(11) 0.13135(15) 0.0752(7) Uani 1 1 d . U . . .
F418 F 0.22236(15) 0.45244(14) 0.11571(16) 0.0883(9) Uani 1 1 d . U . . .
F419 F 0.37642(11) 0.80989(10) 0.00598(9) 0.0497(5) Uani 1 1 d . U . . .
F420 F 0.35081(11) 0.91521(10) 0.03638(10) 0.0483(5) Uani 1 1 d . U . . .
F421 F 0.28493(12) 0.89881(11) -0.04800(9) 0.0517(5) Uani 1 1 d . U . . .
F422 F 0.01176(17) 0.9153(2) 0.0262(2) 0.0799(14) Uani 0.806(6) 1 d D U P H 1
F423 F 0.00347(15) 0.80831(17) 0.0679(2) 0.0599(10) Uani 0.806(6) 1 d D U P H 1
F424 F -0.01307(18) 0.8841(3) 0.13511(18) 0.0814(15) Uani 0.806(6) 1 d D U P H 1
F501 F 0.4924(4) 0.6655(3) 0.4911(2) 0.0760(15) Uani 0.5 1 d D U P E 2
F502 F 0.5641(3) 0.6236(4) 0.4090(3) 0.098(3) Uani 0.5 1 d D U P E 2
F503 F 0.4611(4) 0.5860(3) 0.4459(3) 0.073(2) Uani 0.5 1 d D U P E 2
F507 F 0.2061(5) 0.5576(4) 0.5189(3) 0.109(3) Uani 0.5 1 d D U P F 2
F508 F 0.0951(4) 0.5452(4) 0.4894(4) 0.083(3) Uani 0.5 1 d D U P F 2
F509 F 0.1992(5) 0.5000(3) 0.4377(4) 0.103(4) Uani 0.5 1 d D U P F 2
F513 F 0.5061(5) 0.5532(7) 0.0901(5) 0.115(4) Uani 0.438(13) 1 d D U P G 2
F514 F 0.5064(4) 0.4495(3) 0.1522(7) 0.071(3) Uani 0.438(13) 1 d D U P G 2
F515 F 0.5354(4) 0.5307(6) 0.1962(6) 0.090(3) Uani 0.438(13) 1 d D U P G 2
F522 F -0.0139(5) 0.8448(8) 0.1363(6) 0.080(5) Uani 0.194(6) 1 d D U P H 2
F523 F 0.0055(5) 0.9405(3) 0.0743(9) 0.062(4) Uani 0.194(6) 1 d D U P H 2
F524 F 0.0064(6) 0.8479(10) 0.0294(7) 0.086(5) Uani 0.194(6) 1 d D U P H 2
C401 C 0.33344(16) 0.73789(13) 0.28847(13) 0.0242(5) Uani 1 1 d . . . . .
C402 C 0.38690(17) 0.68568(14) 0.33523(13) 0.0286(6) Uani 1 1 d . . . . .
H402 H 0.3887 0.6349 0.3376 0.034 Uiso 1 1 calc R . . . .
C403 C 0.43758(17) 0.70548(14) 0.37834(13) 0.0306(6) Uani 1 1 d D . . . .
C404 C 0.43671(17) 0.77902(15) 0.37678(14) 0.0300(6) Uani 1 1 d . . . . .
H404 H 0.4707 0.7928 0.4066 0.036 Uiso 1 1 calc R . . . .
C405 C 0.38480(17) 0.83180(14) 0.33045(14) 0.0277(6) Uani 1 1 d . . . . .
C406 C 0.33451(16) 0.81185(14) 0.28687(13) 0.0254(5) Uani 1 1 d . . . . .
H406 H 0.3001 0.8493 0.2553 0.030 Uiso 1 1 calc R . . . .
C407 C 0.49363(19) 0.64636(16) 0.42700(15) 0.0466(8) Uani 1 1 d D . . . .
C408 C 0.3809(2) 0.91191(16) 0.32854(16) 0.0400(7) Uani 1 1 d . . . . .
C409 C 0.19817(16) 0.70433(13) 0.31079(13) 0.0252(5) Uani 1 1 d . . . . .
C410 C 0.20271(18) 0.63653(14) 0.35642(14) 0.0312(6) Uani 1 1 d . . . . .
H410 H 0.2413 0.5942 0.3475 0.037 Uiso 1 1 calc R . . . .
C411 C 0.15297(18) 0.62941(15) 0.41372(14) 0.0356(7) Uani 1 1 d D . . . .
C412 C 0.09406(18) 0.68866(16) 0.42771(14) 0.0333(6) Uani 1 1 d . . . . .
H412 H 0.0593 0.6834 0.4665 0.040 Uiso 1 1 calc R . . . .
C413 C 0.08725(17) 0.75576(15) 0.38346(14) 0.0291(6) Uani 1 1 d . . . . .
C414 C 0.13898(16) 0.76357(14) 0.32714(13) 0.0257(5) Uani 1 1 d . . . . .
H414 H 0.1339 0.8108 0.2987 0.031 Uiso 1 1 calc R . . . .
C415 C 0.1644(2) 0.55678(18) 0.46287(16) 0.0537(9) Uani 1 1 d D . . . .
C416 C 0.02212(19) 0.82029(17) 0.39421(15) 0.0377(7) Uani 1 1 d . . . . .
C417 C 0.29644(16) 0.63759(13) 0.21863(13) 0.0248(5) Uani 1 1 d . . . . .
C418 C 0.37591(17) 0.61030(13) 0.20028(14) 0.0280(6) Uani 1 1 d . . . . .
H418 H 0.4160 0.6344 0.2097 0.034 Uiso 1 1 calc R . . . .
C419 C 0.39854(17) 0.54871(14) 0.16850(14) 0.0323(6) Uani 1 1 d D . . . .
C420 C 0.34203(18) 0.51200(14) 0.15360(15) 0.0331(6) Uani 1 1 d . . . . .
H420 H 0.3574 0.4699 0.1322 0.040 Uiso 1 1 calc R . . . .
C421 C 0.26259(17) 0.53857(14) 0.17089(14) 0.0295(6) Uani 1 1 d . . . . .
C422 C 0.24048(17) 0.59986(13) 0.20251(14) 0.0271(6) Uani 1 1 d . . . . .
H422 H 0.1854 0.6168 0.2136 0.033 Uiso 1 1 calc R . . . .
C423 C 0.4844(2) 0.52215(16) 0.15050(17) 0.0514(9) Uani 1 1 d D . . . .
C424 C 0.1993(2) 0.49989(15) 0.15849(16) 0.0392(7) Uani 1 1 d . . . . .
C425 C 0.22819(16) 0.77374(12) 0.17921(13) 0.0230(5) Uani 1 1 d . . . . .
C426 C 0.28107(16) 0.79890(13) 0.12903(13) 0.0240(5) Uani 1 1 d . . . . .
H426 H 0.3372 0.7848 0.1387 0.029 Uiso 1 1 calc R . . . .
C427 C 0.25453(16) 0.84365(13) 0.06572(13) 0.0251(5) Uani 1 1 d . . . . .
C428 C 0.17334(17) 0.86692(14) 0.04999(14) 0.0296(6) Uani 1 1 d . . . . .
H428 H 0.1550 0.8987 0.0073 0.035 Uiso 1 1 calc R . . . .
C429 C 0.11945(16) 0.84249(14) 0.09842(13) 0.0285(6) Uani 1 1 d D . . . .
C430 C 0.14642(16) 0.79625(13) 0.16118(13) 0.0257(5) Uani 1 1 d . . . . .
H430 H 0.1081 0.7795 0.1927 0.031 Uiso 1 1 calc R . . . .
C431 C 0.31555(18) 0.86666(15) 0.01525(14) 0.0344(6) Uani 1 1 d . . . . .
C432 C 0.03121(18) 0.86551(16) 0.08321(14) 0.0408(7) Uani 1 1 d D . . . .
B400 B 0.26408(18) 0.71388(15) 0.24887(15) 0.0247(6) Uani 1 1 d . . . . .

loop_
_atom_site_aniso_label
_atom_site_aniso_U_11
_atom_site_aniso_U_22
_atom_site_aniso_U_33
_atom_site_aniso_U_23
_atom_site_aniso_U_13
_atom_site_aniso_U_12
Rh1 0.02281(12) 0.02352(10) 0.02979(12) -0.00433(8) 0.00149(8) -0.00383(8)
O3 0.113(3) 0.0594(17) 0.0659(18) -0.0379(15) 0.0085(17) -0.0066(16)
O5 0.0260(13) 0.0689(16) 0.0747(18) -0.0063(13) -0.0067(12) 0.0005(11)
N7 0.0259(12) 0.0269(11) 0.0268(11) -0.0049(9) 0.0009(9) -0.0024(9)
N10 0.0311(13) 0.0333(12) 0.0289(12) 0.0021(10) 0.0044(10) -0.0063(10)
N20 0.0242(12) 0.0307(12) 0.0369(13) -0.0051(10) -0.0006(10) -0.0077(10)
N23 0.0254(12) 0.0288(11) 0.0283(12) -0.0067(9) -0.0022(9) -0.0063(9)
C2 0.050(2) 0.0385(17) 0.0421(18) -0.0103(14) 0.0019(15) -0.0033(14)
C4 0.0283(17) 0.0361(15) 0.0423(17) -0.0050(13) 0.0012(13) -0.0048(12)
C6 0.0214(14) 0.0266(13) 0.0296(14) -0.0029(10) -0.0005(11) -0.0033(10)
C8 0.0341(17) 0.0413(16) 0.0313(15) -0.0106(12) 0.0043(12) -0.0030(13)
C9 0.0363(18) 0.0453(17) 0.0305(15) -0.0045(13) 0.0066(13) -0.0042(14)
C11 0.0317(16) 0.0257(13) 0.0287(14) -0.0047(11) -0.0011(11) -0.0026(11)
C12 0.0460(19) 0.0341(15) 0.0407(17) -0.0049(13) -0.0017(14) -0.0122(14)
C13 0.0355(17) 0.0354(15) 0.0391(17) -0.0062(13) -0.0062(13) 0.0034(13)
C14 0.0419(18) 0.0305(14) 0.0377(16) 0.0053(12) -0.0012(13) -0.0099(13)
C15 0.045(2) 0.0373(16) 0.0476(19) 0.0032(14) -0.0063(15) -0.0036(14)
C16 0.053(2) 0.055(2) 0.056(2) 0.0206(17) -0.0023(18) -0.0224(18)
C17 0.069(3) 0.0462(19) 0.0400(18) -0.0169(15) 0.0042(17) 0.0024(17)
C18 0.074(3) 0.060(2) 0.0330(18) -0.0032(16) 0.0162(17) -0.0059(19)
C19 0.0253(14) 0.0272(13) 0.0313(14) -0.0071(11) -0.0009(11) -0.0070(11)
C21 0.0257(15) 0.0317(14) 0.0437(17) -0.0104(12) -0.0057(12) -0.0059(12)
C22 0.0290(15) 0.0304(14) 0.0359(15) -0.0101(12) -0.0074(12) -0.0060(11)
C24 0.0295(17) 0.0402(16) 0.0475(18) 0.0046(13) 0.0010(13) -0.0128(13)
C25 0.062(3) 0.052(2) 0.090(3) 0.010(2) -0.009(2) -0.0327(19)
C26 0.039(2) 0.065(2) 0.047(2) 0.0040(17) 0.0122(16) -0.0057(17)
C27 0.0290(15) 0.0341(14) 0.0251(13) -0.0029(11) 0.0008(11) -0.0071(12)
C28 0.050(2) 0.0478(18) 0.0322(16) -0.0122(13) 0.0059(14) -0.0121(15)
C29 0.0391(18) 0.0378(15) 0.0350(16) -0.0013(12) -0.0014(13) -0.0124(13)
C30 0.0258(16) 0.0465(18) 0.063(2) -0.0108(15) -0.0048(15) -0.0088(14)
C31 0.0359(18) 0.0398(16) 0.0425(17) -0.0064(13) -0.0103(14) -0.0041(13)
Rh10 0.02795(13) 0.03014(12) 0.03842(13) -0.00870(9) 0.00184(10) 0.00039(9)
O102 0.092(2) 0.0660(18) 0.092(2) -0.0439(17) 0.0382(19) -0.0036(16)
O104 0.080(2) 0.0449(15) 0.119(3) -0.0021(16) 0.0102(19) -0.0243(15)
N106 0.0339(14) 0.0399(13) 0.0331(13) 0.0000(11) 0.0017(11) 0.0068(11)
N109 0.0249(12) 0.0252(11) 0.0365(13) -0.0023(9) 0.0028(10) 0.0012(9)
N119 0.0327(14) 0.0393(13) 0.0333(13) -0.0114(10) 0.0041(10) -0.0132(11)
N122 0.0261(13) 0.0446(14) 0.0439(14) -0.0200(12) 0.0023(11) -0.0086(11)
C101 0.048(2) 0.0421(18) 0.057(2) -0.0189(16) 0.0086(17) -0.0050(15)
C103 0.047(2) 0.0350(17) 0.065(2) -0.0065(16) 0.0055(17) -0.0006(15)
C105 0.0250(15) 0.0312(14) 0.0377(16) -0.0020(12) 0.0024(12) 0.0002(11)
C107 0.0400(19) 0.0452(17) 0.0367(17) -0.0046(14) 0.0062(14) 0.0011(14)
C108 0.0373(18) 0.0381(16) 0.0381(17) -0.0059(13) 0.0081(13) 0.0003(13)
C110 0.049(2) 0.065(2) 0.0418(19) 0.0049(17) 0.0008(16) 0.0273(18)
C111 0.102(4) 0.051(2) 0.074(3) 0.026(2) 0.018(3) 0.026(2)
C112 0.056(3) 0.144(5) 0.041(2) -0.008(2) -0.0143(19) 0.033(3)
C113 0.0269(15) 0.0242(13) 0.0361(15) -0.0009(11) 0.0008(12) -0.0036(11)
C114 0.0305(17) 0.0418(17) 0.061(2) 0.0068(15) -0.0045(15) -0.0077(14)
C115 0.047(2) 0.0308(15) 0.0480(19) -0.0019(13) 0.0000(15) -0.0109(14)
C116 0.069(3) 0.065(2) 0.0376(19) -0.0039(17) 0.0116(18) 0.007(2)
C117 0.066(3) 0.0476(19) 0.049(2) -0.0082(16) 0.0178(18) 0.0129(18)
C118 0.0231(14) 0.0396(15) 0.0331(15) -0.0156(12) 0.0037(11) -0.0048(12)
C120 0.0372(18) 0.0438(17) 0.0517(19) -0.0131(15) 0.0129(15) -0.0154(14)
C121 0.0331(18) 0.0515(19) 0.060(2) -0.0244(16) 0.0081(15) -0.0175(15)
C123 0.0437(19) 0.0488(18) 0.0330(16) -0.0134(13) 0.0006(13) -0.0159(15)
C124 0.078(3) 0.075(3) 0.045(2) -0.0283(19) 0.0091(19) -0.017(2)
C125 0.054(2) 0.059(2) 0.0428(19) -0.0091(16) -0.0143(16) -0.0093(17)
C126 0.0344(18) 0.066(2) 0.0457(19) -0.0258(16) -0.0055(14) -0.0067(16)
C127 0.033(2) 0.088(3) 0.086(3) -0.034(2) -0.013(2) -0.0047(19)
C128 0.061(3) 0.097(3) 0.059(2) -0.044(2) -0.004(2) -0.010(2)
C129 0.073(3) 0.058(2) 0.070(3) 0.0042(19) 0.007(2) -0.030(2)
C130 0.055(2) 0.067(2) 0.096(3) -0.033(2) 0.007(2) -0.033(2)
F201 0.0581(16) 0.0805(18) 0.086(2) -0.0635(16) -0.0153(14) 0.0153(14)
F202 0.0759(19) 0.0427(12) 0.0486(14) -0.0180(10) -0.0296(13) 0.0043(12)
F203 0.171(4) 0.084(2) 0.0603(16) -0.0296(15) 0.023(2) -0.100(2)
F204 0.172(3) 0.0447(12) 0.0491(13) 0.0078(10) 0.0340(15) -0.0224(15)
F205 0.0530(17) 0.225(4) 0.0568(16) 0.0408(19) 0.0267(13) 0.017(2)
F206 0.168(3) 0.137(2) 0.0415(13) -0.0335(14) 0.0393(15) -0.110(2)
F207 0.104(2) 0.0889(17) 0.0503(13) 0.0255(12) -0.0203(13) -0.0522(15)
F208 0.0671(14) 0.0586(12) 0.0509(12) -0.0117(10) -0.0221(10) -0.0042(10)
F209 0.0530(14) 0.1045(19) 0.0698(15) -0.0167(13) -0.0234(12) 0.0362(13)
F210 0.164(6) 0.085(3) 0.116(4) -0.064(3) 0.004(5) 0.052(4)
F211 0.076(4) 0.192(6) 0.116(5) -0.093(5) 0.059(3) -0.035(4)
F212 0.071(3) 0.137(5) 0.049(2) -0.057(3) -0.003(2) 0.029(3)
F213 0.0627(13) 0.0244(8) 0.0597(12) -0.0129(8) -0.0161(10) 0.0031(8)
F214 0.0406(11) 0.0386(9) 0.0439(10) -0.0040(8) -0.0112(8) 0.0092(8)
F215 0.0438(12) 0.0441(10) 0.0802(15) 0.0076(10) 0.0326(11) 0.0133(9)
F216 0.128(2) 0.0464(12) 0.0990(19) 0.0223(12) 0.0812(18) 0.0101(13)
F217 0.138(2) 0.0299(9) 0.0449(11) -0.0028(8) 0.0121(12) -0.0359(12)
F218 0.130(2) 0.0903(18) 0.0668(16) 0.0460(13) -0.0488(16) -0.0584(17)
F219 0.119(5) 0.056(2) 0.063(3) 0.012(2) -0.033(3) -0.001(3)
F220 0.074(4) 0.168(8) 0.117(6) 0.104(5) 0.028(4) 0.023(4)
F221 0.079(4) 0.084(3) 0.102(4) -0.036(3) -0.064(3) 0.018(3)
F222 0.070(4) 0.038(2) 0.062(2) -0.0087(19) -0.035(2) 0.013(2)
F223 0.125(3) 0.119(4) 0.103(6) -0.055(4) 0.042(3) -0.098(3)
F224 0.211(6) 0.082(2) 0.050(3) 0.024(2) -0.047(4) -0.112(3)
F301 0.0581(16) 0.0805(18) 0.086(2) -0.0635(16) -0.0153(14) 0.0153(14)
F302 0.076(10) 0.034(7) 0.061(8) -0.027(6) -0.011(8) -0.008(7)
F303 0.108(11) 0.075(9) 0.063(9) -0.029(8) 0.010(9) -0.040(9)
F310 0.148(10) 0.126(7) 0.073(6) -0.015(5) 0.057(6) 0.023(7)
F311 0.099(7) 0.169(9) 0.120(8) -0.118(7) 0.007(6) 0.000(7)
F312 0.044(4) 0.118(7) 0.076(5) -0.061(5) -0.005(4) 0.039(5)
F319 0.110(6) 0.079(5) 0.050(4) 0.027(3) -0.016(3) -0.020(4)
F320 0.058(5) 0.132(8) 0.075(5) 0.010(5) -0.002(4) 0.022(5)
F321 0.137(8) 0.057(4) 0.090(7) 0.019(4) -0.075(6) -0.022(5)
F322 0.211(6) 0.082(2) 0.050(3) 0.024(2) -0.047(4) -0.112(3)
F323 0.070(4) 0.038(2) 0.062(2) -0.0087(19) -0.035(2) 0.013(2)
F324 0.125(3) 0.119(4) 0.103(6) -0.055(4) 0.042(3) -0.098(3)
C201 0.0210(13) 0.0207(12) 0.0251(13) -0.0031(10) 0.0009(10) -0.0016(10)
C202 0.0284(15) 0.0217(12) 0.0243(13) -0.0016(10) 0.0017(11) -0.0037(10)
C203 0.0294(15) 0.0198(12) 0.0320(14) -0.0053(10) -0.0020(11) -0.0032(10)
C204 0.0340(16) 0.0218(12) 0.0359(15) -0.0028(11) 0.0035(12) -0.0104(11)
C205 0.0302(15) 0.0211(12) 0.0278(14) -0.0001(10) 0.0026(11) -0.0030(11)
C206 0.0268(14) 0.0218(12) 0.0252(13) -0.0053(10) 0.0011(11) -0.0025(10)
C207 0.0474(19) 0.0249(14) 0.0391(17) -0.0077(12) -0.0010(14) -0.0110(13)
C208 0.047(2) 0.0345(15) 0.0356(16) -0.0043(12) 0.0085(14) -0.0147(14)
C209 0.0244(14) 0.0191(11) 0.0299(13) -0.0061(10) 0.0025(11) -0.0082(10)
C210 0.0264(14) 0.0228(12) 0.0296(14) -0.0070(10) 0.0028(11) -0.0079(10)
C211 0.0249(15) 0.0243(13) 0.0404(16) -0.0011(11) -0.0013(12) -0.0061(11)
C212 0.0272(16) 0.0246(13) 0.0542(19) -0.0078(13) 0.0038(13) 0.0021(11)
C213 0.0346(17) 0.0326(14) 0.0408(17) -0.0145(12) 0.0089(13) -0.0042(12)
C214 0.0293(15) 0.0281(13) 0.0328(15) -0.0095(11) 0.0039(11) -0.0088(11)
C215 0.0366(18) 0.0379(16) 0.0470(19) 0.0004(14) -0.0056(14) -0.0002(14)
C216 0.059(3) 0.067(3) 0.060(3) -0.030(2) 0.011(2) 0.012(2)
C217 0.0227(13) 0.0215(12) 0.0241(13) -0.0051(10) -0.0026(10) -0.0058(10)
C218 0.0254(14) 0.0225(12) 0.0246(13) -0.0007(10) -0.0009(10) -0.0068(10)
C219 0.0234(14) 0.0221(12) 0.0296(14) -0.0042(10) -0.0009(11) -0.0036(10)
C220 0.0242(14) 0.0269(13) 0.0295(14) -0.0074(10) 0.0049(11) -0.0074(11)
C221 0.0297(15) 0.0221(12) 0.0268(13) -0.0029(10) 0.0009(11) -0.0078(11)
C222 0.0236(14) 0.0211(12) 0.0259(13) -0.0054(10) 0.0002(10) -0.0033(10)
C223 0.0297(16) 0.0266(13) 0.0353(15) -0.0021(11) 0.0050(12) -0.0004(11)
C224 0.0414(18) 0.0292(14) 0.0343(16) -0.0007(12) 0.0086(13) -0.0056(12)
C225 0.0244(14) 0.0340(14) 0.0245(13) -0.0082(11) 0.0037(11) -0.0070(11)
C226 0.0297(16) 0.0369(15) 0.0313(15) -0.0044(12) -0.0018(12) -0.0049(12)
C227 0.0351(18) 0.058(2) 0.0338(16) -0.0029(14) -0.0065(13) -0.0110(15)
C228 0.048(2) 0.079(2) 0.0323(17) -0.0083(16) -0.0094(15) -0.0327(19)
C229 0.056(2) 0.0557(19) 0.0312(16) -0.0083(14) -0.0008(14) -0.0328(17)
C230 0.0374(17) 0.0392(15) 0.0274(14) -0.0052(12) 0.0003(12) -0.0173(13)
C231 0.052(3) 0.092(3) 0.054(2) 0.008(2) -0.029(2) -0.011(2)
C232 0.098(3) 0.076(3) 0.045(2) -0.0055(19) -0.017(2) -0.060(3)
B200 0.0220(15) 0.0210(13) 0.0246(14) -0.0053(11) 0.0019(11) -0.0049(11)
F401 0.045(3) 0.048(2) 0.056(3) -0.014(2) -0.022(2) 0.025(2)
F402 0.051(3) 0.103(5) 0.047(4) 0.050(3) 0.009(3) 0.015(3)
F403 0.070(3) 0.050(2) 0.062(3) -0.007(2) -0.043(3) 0.005(2)
F404 0.102(2) 0.0483(13) 0.167(3) -0.0002(15) -0.077(2) -0.0369(13)
F405 0.170(3) 0.0393(12) 0.110(2) -0.0347(13) 0.068(2) -0.0268(15)
F406 0.122(2) 0.0360(10) 0.0605(13) 0.0102(9) -0.0309(13) -0.0385(12)
F407 0.138(7) 0.035(3) 0.098(4) -0.003(3) 0.003(5) -0.041(4)
F408 0.081(4) 0.058(4) 0.091(5) 0.042(3) -0.014(4) -0.015(3)
F409 0.129(7) 0.065(4) 0.072(4) 0.023(3) 0.064(5) 0.016(4)
F410 0.0605(14) 0.0564(12) 0.0645(13) -0.0148(10) 0.0336(11) -0.0048(10)
F411 0.0625(14) 0.0335(10) 0.1050(18) -0.0215(11) 0.0239(13) -0.0078(9)
F412 0.0556(15) 0.122(2) 0.0611(14) -0.0283(14) -0.0209(12) 0.0409(14)
F413 0.039(3) 0.119(6) 0.121(5) 0.020(4) -0.003(3) 0.034(3)
F414 0.048(3) 0.067(3) 0.126(5) -0.022(3) 0.049(3) -0.022(2)
F415 0.064(4) 0.107(5) 0.168(7) -0.103(5) 0.055(4) -0.026(3)
F416 0.139(3) 0.121(2) 0.0739(16) 0.0221(15) -0.0201(16) -0.111(2)
F417 0.0497(13) 0.0480(12) 0.133(2) -0.0159(13) -0.0312(14) -0.0171(10)
F418 0.0679(16) 0.0860(17) 0.142(2) -0.0800(17) 0.0087(16) -0.0327(13)
F419 0.0410(11) 0.0516(11) 0.0461(11) -0.0020(8) 0.0191(9) 0.0011(9)
F420 0.0437(11) 0.0481(10) 0.0559(11) 0.0023(9) 0.0032(9) -0.0261(9)
F421 0.0468(12) 0.0685(12) 0.0302(9) 0.0131(8) 0.0013(8) -0.0123(9)
F422 0.0327(15) 0.094(3) 0.088(3) 0.043(2) -0.0229(16) -0.0099(16)
F423 0.0281(14) 0.081(2) 0.079(2) -0.0252(18) -0.0058(14) -0.0201(13)
F424 0.0310(16) 0.141(4) 0.071(2) -0.065(2) -0.0050(15) 0.0183(19)
F501 0.100(4) 0.065(3) 0.055(3) -0.009(2) -0.048(3) 0.002(3)
F502 0.030(3) 0.118(6) 0.101(5) 0.062(4) 0.004(3) 0.007(3)
F503 0.096(4) 0.062(3) 0.053(4) 0.031(3) -0.040(3) -0.030(3)
F507 0.144(7) 0.087(5) 0.085(5) 0.050(4) -0.056(5) -0.049(5)
F508 0.071(4) 0.068(4) 0.093(5) 0.042(4) 0.017(4) -0.030(3)
F509 0.128(7) 0.042(3) 0.096(5) 0.025(3) 0.065(5) 0.022(4)
F513 0.063(5) 0.123(7) 0.116(6) 0.029(5) 0.051(4) 0.014(5)
F514 0.045(3) 0.037(3) 0.130(7) -0.032(4) 0.026(4) 0.001(2)
F515 0.033(3) 0.093(6) 0.155(7) -0.077(5) -0.017(4) 0.011(3)
F522 0.023(6) 0.094(9) 0.096(9) 0.038(7) 0.017(6) -0.003(6)
F523 0.022(5) 0.034(5) 0.116(9) 0.005(6) -0.019(6) 0.007(4)
F524 0.061(7) 0.138(10) 0.059(8) -0.045(7) -0.019(6) 0.005(8)
C401 0.0238(14) 0.0240(12) 0.0248(13) -0.0035(10) 0.0042(10) -0.0067(10)
C402 0.0324(16) 0.0224(12) 0.0286(14) -0.0023(10) 0.0007(11) -0.0039(11)
C403 0.0304(16) 0.0315(14) 0.0262(14) -0.0033(11) -0.0016(11) -0.0010(11)
C404 0.0292(15) 0.0360(14) 0.0269(14) -0.0086(11) 0.0008(11) -0.0096(12)
C405 0.0305(15) 0.0268(13) 0.0274(13) -0.0048(10) 0.0033(11) -0.0103(11)
C406 0.0231(14) 0.0255(12) 0.0262(13) -0.0006(10) -0.0009(10) -0.0061(10)
C407 0.054(2) 0.0371(17) 0.0445(19) -0.0067(14) -0.0212(16) 0.0003(15)
C408 0.056(2) 0.0321(15) 0.0369(17) -0.0041(13) -0.0061(15) -0.0200(14)
C409 0.0257(14) 0.0246(12) 0.0259(13) -0.0038(10) -0.0019(11) -0.0074(10)
C410 0.0351(16) 0.0258(13) 0.0313(15) -0.0011(11) 0.0025(12) -0.0076(12)
C411 0.0426(18) 0.0299(14) 0.0329(15) -0.0002(12) 0.0051(13) -0.0110(13)
C412 0.0342(16) 0.0417(16) 0.0252(14) -0.0042(12) 0.0052(12) -0.0137(13)
C413 0.0267(15) 0.0344(14) 0.0289(14) -0.0099(11) -0.0007(11) -0.0093(11)
C414 0.0275(14) 0.0251(12) 0.0253(13) -0.0022(10) -0.0019(11) -0.0090(11)
C415 0.069(3) 0.0400(18) 0.043(2) 0.0056(15) 0.0169(19) -0.0081(18)
C416 0.0338(17) 0.0440(17) 0.0327(16) -0.0084(13) 0.0024(13) -0.0032(13)
C417 0.0276(14) 0.0199(12) 0.0256(13) -0.0010(10) -0.0001(11) -0.0055(10)
C418 0.0288(15) 0.0224(12) 0.0332(14) -0.0044(10) 0.0010(11) -0.0075(11)
C419 0.0314(16) 0.0258(13) 0.0380(16) -0.0060(11) 0.0033(12) -0.0039(11)
C420 0.0429(18) 0.0218(13) 0.0355(15) -0.0082(11) 0.0042(13) -0.0075(12)
C421 0.0362(16) 0.0214(12) 0.0316(14) -0.0014(10) -0.0021(12) -0.0101(11)
C422 0.0255(14) 0.0221(12) 0.0328(14) -0.0016(10) 0.0021(11) -0.0069(10)
C423 0.040(2) 0.0404(18) 0.079(3) -0.0284(18) 0.0147(19) -0.0082(15)
C424 0.048(2) 0.0255(14) 0.0471(18) -0.0073(13) -0.0025(15) -0.0141(13)
C425 0.0251(14) 0.0177(11) 0.0272(13) -0.0071(10) 0.0016(10) -0.0049(10)
C426 0.0209(13) 0.0208(12) 0.0296(13) -0.0052(10) -0.0003(10) -0.0031(10)
C427 0.0286(15) 0.0220(12) 0.0252(13) -0.0054(10) 0.0008(11) -0.0058(10)
C428 0.0316(16) 0.0285(13) 0.0272(14) -0.0041(11) -0.0028(11) -0.0046(11)
C429 0.0235(14) 0.0314(13) 0.0314(14) -0.0091(11) -0.0028(11) -0.0051(11)
C430 0.0249(14) 0.0243(12) 0.0307(14) -0.0078(10) 0.0028(11) -0.0096(10)
C431 0.0337(17) 0.0362(15) 0.0290(15) 0.0014(12) 0.0020(12) -0.0059(13)
C432 0.0273(16) 0.0549(19) 0.0386(17) -0.0070(14) -0.0043(13) -0.0067(14)
B400 0.0245(16) 0.0202(13) 0.0293(15) -0.0039(11) 0.0010(12) -0.0056(11)

loop_
_atom_type_symbol
_atom_type_description
_atom_type_scat_dispersion_real
_atom_type_scat_dispersion_imag
_atom_type_scat_source
C C 0.0033 0.0016 'International Tables Vol C Tables 4.2.6.8 and 6.1.1.4'
H H 0.0000 0.0000 'International Tables Vol C Tables 4.2.6.8 and 6.1.1.4'
B B 0.0013 0.0007 'International Tables Vol C Tables 4.2.6.8 and 6.1.1.4'
F F 0.0171 0.0103 'International Tables Vol C Tables 4.2.6.8 and 6.1.1.4'
N N 0.0061 0.0033 'International Tables Vol C Tables 4.2.6.8 and 6.1.1.4'
O O 0.0106 0.0060 'International Tables Vol C Tables 4.2.6.8 and 6.1.1.4'
Rh Rh -1.1178 0.9187 'International Tables Vol C Tables 4.2.6.8 and 6.1.1.4'

loop_
_geom_angle_atom_site_label_1
_geom_angle_atom_site_label_2
_geom_angle_atom_site_label_3
_geom_angle
C2 Rh1 C4 91.96(14)
C2 Rh1 C6 169.25(12)
C2 Rh1 C19 89.17(13)
C4 Rh1 C6 89.53(12)
C4 Rh1 C19 171.19(11)
C19 Rh1 C6 90.98(10)
C6 N7 C8 110.9(2)
C6 N7 C11 121.9(2)
C8 N7 C11 127.2(2)
C6 N10 C9 110.5(2)
C6 N10 C14 122.3(2)
C9 N10 C14 127.2(2)
C19 N20 C21 110.8(2)
C19 N20 C24 121.6(2)
C21 N20 C24 127.6(2)
C19 N23 C22 110.6(2)
C19 N23 C27 121.7(2)
C22 N23 C27 127.3(2)
O3 C2 Rh1 173.2(3)
O5 C4 Rh1 175.8(3)
N7 C6 Rh1 130.79(19)
N7 C6 N10 105.1(2)
N10 C6 Rh1 124.13(18)
N7 C8 C17 125.2(3)
C9 C8 N7 106.8(2)
C9 C8 C17 127.9(3)
N10 C9 C18 124.9(3)
C8 C9 N10 106.8(2)
C8 C9 C18 128.3(3)
N7 C11 H11 106.7
N7 C11 C12 113.2(2)
N7 C11 C13 111.0(2)
C12 C11 H11 106.7
C12 C11 C13 112.1(2)
C13 C11 H11 106.7
C11 C12 H12A 109.5
C11 C12 H12B 109.5
C11 C12 H12C 109.5
H12A C12 H12B 109.5
H12A C12 H12C 109.5
H12B C12 H12C 109.5
C11 C13 H13A 109.5
C11 C13 H13B 109.5
C11 C13 H13C 109.5
H13A C13 H13B 109.5
H13A C13 H13C 109.5
H13B C13 H13C 109.5
N10 C14 H14 106.4
N10 C14 C15 111.6(2)
N10 C14 C16 113.1(3)
C15 C14 H14 106.4
C15 C14 C16 112.5(3)
C16 C14 H14 106.4
C14 C15 H15A 109.5
C14 C15 H15B 109.5
C14 C15 H15C 109.5
H15A C15 H15B 109.5
H15A C15 H15C 109.5
H15B C15 H15C 109.5
C14 C16 H16A 109.5
C14 C16 H16B 109.5
C14 C16 H16C 109.5
H16A C16 H16B 109.5
H16A C16 H16C 109.5
H16B C16 H16C 109.5
C8 C17 H17A 109.5
C8 C17 H17B 109.5
C8 C17 H17C 109.5
H17A C17 H17B 109.5
H17A C17 H17C 109.5
H17B C17 H17C 109.5
C9 C18 H18A 109.5
C9 C18 H18B 109.5
C9 C18 H18C 109.5
H18A C18 H18B 109.5
H18A C18 H18C 109.5
H18B C18 H18C 109.5
N20 C19 Rh1 129.06(19)
N20 C19 N23 105.3(2)
N23 C19 Rh1 125.61(19)
N20 C21 C30 125.1(3)
C22 C21 N20 106.8(2)
C22 C21 C30 128.1(3)
N23 C22 C31 124.6(3)
C21 C22 N23 106.6(2)
C21 C22 C31 128.6(3)
N20 C24 H24 106.6
N20 C24 C25 112.6(3)
N20 C24 C26 109.9(2)
C25 C24 H24 106.6
C25 C24 C26 114.0(3)
C26 C24 H24 106.6
C24 C25 H25A 109.5
C24 C25 H25B 109.5
C24 C25 H25C 109.5
H25A C25 H25B 109.5
H25A C25 H25C 109.5
H25B C25 H25C 109.5
C24 C26 H26A 109.5
C24 C26 H26B 109.5
C24 C26 H26C 109.5
H26A C26 H26B 109.5
H26A C26 H26C 109.5
H26B C26 H26C 109.5
N23 C27 H27 106.6
N23 C27 C28 110.4(2)
N23 C27 C29 114.0(2)
C28 C27 H27 106.6
C29 C27 H27 106.6
C29 C27 C28 112.2(2)
C27 C28 H28A 109.5
C27 C28 H28B 109.5
C27 C28 H28C 109.5
H28A C28 H28B 109.5
H28A C28 H28C 109.5
H28B C28 H28C 109.5
C27 C29 H29A 109.5
C27 C29 H29B 109.5
C27 C29 H29C 109.5
H29A C29 H29B 109.5
H29A C29 H29C 109.5
H29B C29 H29C 109.5
C21 C30 H30A 109.5
C21 C30 H30B 109.5
C21 C30 H30C 109.5
H30A C30 H30B 109.5
H30A C30 H30C 109.5
H30B C30 H30C 109.5
C22 C31 H31A 109.5
C22 C31 H31B 109.5
C22 C31 H31C 109.5
H31A C31 H31B 109.5
H31A C31 H31C 109.5
H31B C31 H31C 109.5
C101 Rh10 C105 172.90(14)
C101 Rh10 C118 88.93(13)
C103 Rh10 C101 90.38(15)
C103 Rh10 C105 90.60(13)
C103 Rh10 C118 171.12(14)
C118 Rh10 C105 91.18(10)
C105 N106 C107 110.8(2)
C105 N106 C110 122.0(3)
C107 N106 C110 127.1(3)
C105 N109 C108 110.6(2)
C105 N109 C113 122.2(2)
C108 N109 C113 127.2(2)
C118 N119 C120 110.7(2)
C118 N119 C123 122.0(2)
C120 N119 C123 127.2(3)
C118 N122 C121 110.2(3)
C118 N122 C126 121.9(3)
C121 N122 C126 128.0(3)
O102 C101 Rh10 175.9(4)
O104 C103 Rh10 174.4(4)
N106 C105 Rh10 125.9(2)
N106 C105 N109 104.8(2)
N109 C105 Rh10 129.3(2)
N106 C107 C116 124.9(3)
C108 C107 N106 106.8(3)
C108 C107 C116 128.3(3)
N109 C108 C117 124.8(3)
C107 C108 N109 107.0(3)
C107 C108 C117 128.1(3)
N106 C110 H110 106.7
N106 C110 C111 111.3(3)
N106 C110 C112 112.0(3)
C111 C110 H110 106.7
C111 C110 C112 113.1(4)
C112 C110 H110 106.7
C110 C111 H11A 109.5
C110 C111 H11B 109.5
C110 C111 H11C 109.5
H11A C111 H11B 109.5
H11A C111 H11C 109.5
H11B C111 H11C 109.5
C110 C112 H11D 109.5
C110 C112 H11E 109.5
C110 C112 H11F 109.5
H11D C112 H11E 109.5
H11D C112 H11F 109.5
H11E C112 H11F 109.5
N109 C113 H113 106.5
N109 C113 C114 112.7(2)
N109 C113 C115 111.2(2)
C114 C113 H113 106.5
C114 C113 C115 112.9(2)
C115 C113 H113 106.5
C113 C114 H11G 109.5
C113 C114 H11H 109.5
C113 C114 H11I 109.5
H11G C114 H11H 109.5
H11G C114 H11I 109.5
H11H C114 H11I 109.5
C113 C115 H11J 109.5
C113 C115 H11K 109.5
C113 C115 H11L 109.5
H11J C115 H11K 109.5
H11J C115 H11L 109.5
H11K C115 H11L 109.5
C107 C116 H11M 109.5
C107 C116 H11N 109.5
C107 C116 H11O 109.5
H11M C116 H11N 109.5
H11M C116 H11O 109.5
H11N C116 H11O 109.5
C108 C117 H11P 109.5
C108 C117 H11Q 109.5
C108 C117 H11R 109.5
H11P C117 H11Q 109.5
H11P C117 H11R 109.5
H11Q C117 H11R 109.5
N119 C118 Rh10 125.6(2)
N119 C118 N122 105.3(2)
N122 C118 Rh10 129.1(2)
N119 C120 C129 124.6(3)
C121 C120 N119 106.4(3)
C121 C120 C129 129.0(3)
N122 C121 C130 124.4(3)
C120 C121 N122 107.4(3)
C120 C121 C130 128.1(3)
N119 C123 H123 106.6
N119 C123 C124 110.8(3)
N119 C123 C125 113.4(3)
C124 C123 H123 106.6
C124 C123 C125 112.2(3)
C125 C123 H123 106.6
C123 C124 H12D 109.5
C123 C124 H12E 109.5
C123 C124 H12F 109.5
H12D C124 H12E 109.5
H12D C124 H12F 109.5
H12E C124 H12F 109.5
C123 C125 H12G 109.5
C123 C125 H12H 109.5
C123 C125 H12I 109.5
H12G C125 H12H 109.5
H12G C125 H12I 109.5
H12H C125 H12I 109.5
N122 C126 H126 106.4
N122 C126 C127 111.8(3)
N122 C126 C128 111.4(3)
C127 C126 H126 106.4
C128 C126 H126 106.4
C128 C126 C127 113.8(3)
C126 C127 H12J 109.5
C126 C127 H12K 109.5
C126 C127 H12L 109.5
H12J C127 H12K 109.5
H12J C127 H12L 109.5
H12K C127 H12L 109.5
C126 C128 H12M 109.5
C126 C128 H12N 109.5
C126 C128 H12O 109.5
H12M C128 H12N 109.5
H12M C128 H12O 109.5
H12N C128 H12O 109.5
C120 C129 H12P 109.5
C120 C129 H12Q 109.5
C120 C129 H12R 109.5
H12P C129 H12Q 109.5
H12P C129 H12R 109.5
H12Q C129 H12R 109.5
C121 C130 H13D 109.5
C121 C130 H13E 109.5
C121 C130 H13F 109.5
H13D C130 H13E 109.5
H13D C130 H13F 109.5
H13E C130 H13F 109.5
C202 C201 C206 115.8(2)
C202 C201 B200 121.9(2)
C206 C201 B200 121.8(2)
C201 C202 H202 118.9
C203 C202 C201 122.2(2)
C203 C202 H202 118.9
C202 C203 C207 119.4(2)
C204 C203 C202 120.7(2)
C204 C203 C207 119.9(2)
C203 C204 H204 120.9
C203 C204 C205 118.2(2)
C205 C204 H204 120.9
C204 C205 C208 118.9(2)
C206 C205 C204 120.5(2)
C206 C205 C208 120.6(2)
C201 C206 H206 118.8
C205 C206 C201 122.5(2)
C205 C206 H206 118.8
F201 C207 C203 112.0(2)
F202 C207 F201 103.5(2)
F202 C207 C203 113.4(2)
F203 C207 F201 105.1(3)
F203 C207 F202 108.0(3)
F203 C207 C203 114.0(2)
F301 C207 C203 109.8(5)
F302 C207 F301 104.6(6)
F302 C207 C203 112.7(5)
F303 C207 F301 105.7(6)
F303 C207 F302 108.3(6)
F303 C207 C203 115.1(5)
F204 C208 F206 104.1(3)
F204 C208 C205 113.7(2)
F205 C208 F204 106.0(3)
F205 C208 F206 105.4(3)
F205 C208 C205 113.1(3)
F206 C208 C205 113.7(2)
C210 C209 C214 115.7(2)
C210 C209 B200 123.7(2)
C214 C209 B200 120.3(2)
C209 C210 H210 118.8
C209 C210 C211 122.3(2)
C211 C210 H210 118.8
C210 C211 C215 119.2(3)
C212 C211 C210 120.5(3)
C212 C211 C215 120.3(3)
C211 C212 H212 120.8
C213 C212 C211 118.4(3)
C213 C212 H212 120.8
C212 C213 C214 120.8(3)
C212 C213 C216 119.7(3)
C214 C213 C216 119.5(3)
C209 C214 H214 118.9
C213 C214 C209 122.2(3)
C213 C214 H214 118.9
F207 C215 F208 104.8(3)
F207 C215 F209 107.4(3)
F207 C215 C211 112.6(3)
F208 C215 C211 112.9(2)
F209 C215 F208 105.2(3)
F209 C215 C211 113.3(3)
F210 C216 F211 102.9(4)
F210 C216 C213 111.7(4)
F211 C216 C213 110.1(3)
F212 C216 F210 108.0(4)
F212 C216 F211 107.0(4)
F212 C216 C213 116.3(3)
F310 C216 F311 102.5(5)
F310 C216 C213 112.9(4)
F311 C216 C213 110.2(4)
F312 C216 F310 107.5(5)
F312 C216 F311 105.1(5)
F312 C216 C213 117.3(4)
C218 C217 B200 119.1(2)
C222 C217 C218 115.2(2)
C222 C217 B200 125.3(2)
C217 C218 H218 118.8
C219 C218 C217 122.4(2)
C219 C218 H218 118.8
C218 C219 C220 121.1(2)
C218 C219 C223 119.4(2)
C220 C219 C223 119.5(2)
C219 C220 H220 121.2
C221 C220 C219 117.6(2)
C221 C220 H220 121.2
C220 C221 C222 121.2(2)
C220 C221 C224 119.1(2)
C222 C221 C224 119.6(2)
C217 C222 H222 118.9
C221 C222 C217 122.3(2)
C221 C222 H222 118.9
F213 C223 C219 112.3(2)
F214 C223 F213 105.9(2)
F214 C223 F215 106.8(2)
F214 C223 C219 112.7(2)
F215 C223 F213 105.9(2)
F215 C223 C219 112.6(2)
F216 C224 F217 108.3(3)
F216 C224 F218 103.2(3)
F216 C224 C221 114.0(2)
F217 C224 F218 104.7(3)
F217 C224 C221 113.6(2)
F218 C224 C221 112.2(3)
C226 C225 C230 116.2(2)
C226 C225 B200 123.2(2)
C230 C225 B200 120.3(2)
C225 C226 H226 119.0
C227 C226 C225 122.0(3)
C227 C226 H226 119.0
C226 C227 C231 119.7(3)
C228 C227 C226 120.6(3)
C228 C227 C231 119.7(3)
C227 C228 H228 120.7
C229 C228 C227 118.5(3)
C229 C228 H228 120.7
C228 C229 C230 120.9(3)
C228 C229 C232 118.5(3)
C230 C229 C232 120.6(3)
C225 C230 H230 119.1
C229 C230 C225 121.8(3)
C229 C230 H230 119.1
F219 C231 C227 109.6(3)
F220 C231 F219 103.2(5)
F220 C231 F221 112.2(5)
F220 C231 C227 117.4(4)
F221 C231 F219 98.6(4)
F221 C231 C227 113.6(4)
F319 C231 C227 106.2(4)
F320 C231 F319 99.0(4)
F320 C231 F321 113.7(5)
F320 C231 C227 117.4(5)
F321 C231 F319 98.5(5)
F321 C231 C227 117.7(4)
F222 C232 F224 102.3(4)
F222 C232 C229 111.0(4)
F223 C232 F222 106.4(4)
F223 C232 F224 108.0(4)
F223 C232 C229 116.5(5)
F224 C232 C229 111.6(4)
F322 C232 F324 103.7(4)
F322 C232 C229 113.5(4)
F323 C232 F322 112.8(5)
F323 C232 F324 103.4(4)
F323 C232 C229 115.2(4)
F324 C232 C229 106.8(4)
C201 B200 C209 103.4(2)
C201 B200 C217 111.63(19)
C217 B200 C209 115.1(2)
C225 B200 C201 113.0(2)
C225 B200 C209 111.1(2)
C225 B200 C217 103.0(2)
C402 C401 C406 116.0(2)
C402 C401 B400 120.7(2)
C406 C401 B400 122.5(2)
C401 C402 H402 118.8
C403 C402 C401 122.3(2)
C403 C402 H402 118.8
C402 C403 C407 119.3(2)
C404 C403 C402 120.8(2)
C404 C403 C407 119.9(2)
C403 C404 H404 121.0
C405 C404 C403 118.0(2)
C405 C404 H404 121.0
C404 C405 C406 121.1(2)
C404 C405 C408 119.5(2)
C406 C405 C408 119.4(2)
C401 C406 H406 119.1
C405 C406 C401 121.7(2)
C405 C406 H406 119.1
F401 C407 F403 98.4(3)
F401 C407 C403 108.7(3)
F402 C407 F401 107.6(4)
F402 C407 F403 110.9(4)
F402 C407 C403 118.2(4)
F403 C407 C403 111.2(3)
F501 C407 F503 97.8(3)
F501 C407 C403 110.0(3)
F502 C407 F501 110.2(4)
F502 C407 F503 107.1(4)
F502 C407 C403 119.5(4)
F503 C407 C403 110.0(3)
F404 C408 F405 105.6(3)
F404 C408 F406 106.4(3)
F404 C408 C405 113.4(3)
F405 C408 C405 112.4(3)
F406 C408 F405 104.5(3)
F406 C408 C405 113.8(2)
C410 C409 B400 121.6(2)
C414 C409 C410 115.1(2)
C414 C409 B400 123.0(2)
C409 C410 H410 118.8
C411 C410 C409 122.3(3)
C411 C410 H410 118.8
C410 C411 C415 119.7(3)
C412 C411 C410 121.2(3)
C412 C411 C415 119.1(2)
C411 C412 H412 121.0
C413 C412 C411 118.0(3)
C413 C412 H412 121.0
C412 C413 C414 120.9(3)
C412 C413 C416 120.0(3)
C414 C413 C416 119.0(2)
C409 C414 H414 118.8
C413 C414 C409 122.5(2)
C413 C414 H414 118.8
F407 C415 C411 110.7(4)
F408 C415 F407 102.8(4)
F408 C415 C411 111.8(3)
F409 C415 F407 106.7(5)
F409 C415 F408 108.0(5)
F409 C415 C411 115.9(4)
F507 C415 C411 110.3(4)
F508 C415 F507 103.1(4)
F508 C415 C411 111.6(4)
F509 C415 F507 107.8(5)
F509 C415 F508 107.3(5)
F509 C415 C411 115.9(4)
F410 C416 C413 113.4(3)
F411 C416 F410 105.8(2)
F411 C416 F412 107.4(3)
F411 C416 C413 112.8(3)
F412 C416 F410 105.8(3)
F412 C416 C413 111.2(2)
C418 C417 C422 115.9(2)
C418 C417 B400 124.7(2)
C422 C417 B400 119.0(2)
C417 C418 H418 119.0
C417 C418 C419 122.1(2)
C419 C418 H418 119.0
C418 C419 C423 119.4(2)
C420 C419 C418 120.9(3)
C420 C419 C423 119.7(2)
C419 C420 H420 121.0
C421 C420 C419 118.0(2)
C421 C420 H420 121.0
C420 C421 C422 120.9(2)
C420 C421 C424 120.6(2)
C422 C421 C424 118.5(3)
C417 C422 H422 118.8
C421 C422 C417 122.3(3)
C421 C422 H422 118.8
F413 C423 F414 105.8(4)
F413 C423 F415 107.3(4)
F413 C423 C419 113.6(4)
F414 C423 F415 104.4(4)
F414 C423 C419 112.5(3)
F415 C423 C419 112.6(4)
F513 C423 F514 106.4(5)
F513 C423 F515 105.8(5)
F513 C423 C419 115.2(4)
F514 C423 C419 113.7(4)
F515 C423 F514 101.5(4)
F515 C423 C419 113.2(4)
F416 C424 F417 106.0(3)
F416 C424 F418 105.6(3)
F416 C424 C421 112.0(3)
F417 C424 F418 105.4(3)
F417 C424 C421 113.7(2)
F418 C424 C421 113.5(3)
C426 C425 B400 119.9(2)
C430 C425 C426 115.5(2)
C430 C425 B400 124.2(2)
C425 C426 H426 118.7
C427 C426 C425 122.5(2)
C427 C426 H426 118.7
C426 C427 C431 118.6(2)
C428 C427 C426 120.8(2)
C428 C427 C431 120.6(2)
C427 C428 H428 121.0
C427 C428 C429 118.0(2)
C429 C428 H428 121.0
C428 C429 C430 121.0(3)
C428 C429 C432 119.8(2)
C430 C429 C432 119.2(2)
C425 C430 H430 119.0
C429 C430 C425 122.1(2)
C429 C430 H430 119.0
F419 C431 F420 105.1(2)
F419 C431 C427 112.6(2)
F420 C431 C427 112.5(2)
F421 C431 F419 106.6(2)
F421 C431 F420 106.0(2)
F421 C431 C427 113.4(2)
F422 C432 F423 101.4(3)
F422 C432 C429 114.1(3)
F423 C432 C429 110.8(2)
F424 C432 F422 111.2(3)
F424 C432 F423 103.4(3)
F424 C432 C429 114.4(3)
F522 C432 F523 101.0(5)
F522 C432 C429 113.7(5)
F523 C432 C429 110.3(4)
F524 C432 F522 107.4(6)
F524 C432 F523 105.3(5)
F524 C432 C429 117.6(5)
C401 B400 C425 113.1(2)
C409 B400 C401 101.9(2)
C409 B400 C425 114.4(2)
C417 B400 C401 113.9(2)
C417 B400 C409 111.3(2)
C417 B400 C425 102.8(2)

loop_
_geom_bond_atom_site_label_1
_geom_bond_atom_site_label_2
_geom_bond_distance
Rh1 C2 1.893(3)
Rh1 C4 1.893(3)
Rh1 C6 2.093(3)
Rh1 C19 2.083(3)
O3 C2 1.127(4)
O5 C4 1.129(4)
N7 C6 1.357(3)
N7 C8 1.393(3)
N7 C11 1.483(3)
N10 C6 1.362(3)
N10 C9 1.398(4)
N10 C14 1.487(4)
N20 C19 1.355(3)
N20 C21 1.398(4)
N20 C24 1.474(4)
N23 C19 1.356(3)
N23 C22 1.403(4)
N23 C27 1.484(3)
C8 C9 1.352(4)
C8 C17 1.500(4)
C9 C18 1.497(4)
C11 H11 1.0000
C11 C12 1.521(4)
C11 C13 1.525(4)
C12 H12A 0.9800
C12 H12B 0.9800
C12 H12C 0.9800
C13 H13A 0.9800
C13 H13B 0.9800
C13 H13C 0.9800
C14 H14 1.0000
C14 C15 1.517(4)
C14 C16 1.522(4)
C15 H15A 0.9800
C15 H15B 0.9800
C15 H15C 0.9800
C16 H16A 0.9800
C16 H16B 0.9800
C16 H16C 0.9800
C17 H17A 0.9800
C17 H17B 0.9800
C17 H17C 0.9800
C18 H18A 0.9800
C18 H18B 0.9800
C18 H18C 0.9800
C21 C22 1.350(4)
C21 C30 1.498(4)
C22 C31 1.487(4)
C24 H24 1.0000
C24 C25 1.521(5)
C24 C26 1.531(5)
C25 H25A 0.9800
C25 H25B 0.9800
C25 H25C 0.9800
C26 H26A 0.9800
C26 H26B 0.9800
C26 H26C 0.9800
C27 H27 1.0000
C27 C28 1.527(4)
C27 C29 1.520(4)
C28 H28A 0.9800
C28 H28B 0.9800
C28 H28C 0.9800
C29 H29A 0.9800
C29 H29B 0.9800
C29 H29C 0.9800
C30 H30A 0.9800
C30 H30B 0.9800
C30 H30C 0.9800
C31 H31A 0.9800
C31 H31B 0.9800
C31 H31C 0.9800
Rh10 C101 1.891(3)
Rh10 C103 1.881(4)
Rh10 C105 2.095(3)
Rh10 C118 2.087(3)
O102 C101 1.135(4)
O104 C103 1.141(4)
N106 C105 1.359(4)
N106 C107 1.391(4)
N106 C110 1.488(4)
N109 C105 1.359(3)
N109 C108 1.393(4)
N109 C113 1.475(3)
N119 C118 1.352(4)
N119 C120 1.403(4)
N119 C123 1.487(4)
N122 C118 1.357(4)
N122 C121 1.398(4)
N122 C126 1.479(4)
C107 C108 1.343(4)
C107 C116 1.500(5)
C108 C117 1.501(4)
C110 H110 1.0000
C110 C111 1.517(6)
C110 C112 1.528(6)
C111 H11A 0.9800
C111 H11B 0.9800
C111 H11C 0.9800
C112 H11D 0.9800
C112 H11E 0.9800
C112 H11F 0.9800
C113 H113 1.0000
C113 C114 1.520(4)
C113 C115 1.522(4)
C114 H11G 0.9800
C114 H11H 0.9800
C114 H11I 0.9800
C115 H11J 0.9800
C115 H11K 0.9800
C115 H11L 0.9800
C116 H11M 0.9800
C116 H11N 0.9800
C116 H11O 0.9800
C117 H11P 0.9800
C117 H11Q 0.9800
C117 H11R 0.9800
C120 C121 1.340(5)
C120 C129 1.500(5)
C121 C130 1.511(4)
C123 H123 1.0000
C123 C124 1.519(4)
C123 C125 1.525(5)
C124 H12D 0.9800
C124 H12E 0.9800
C124 H12F 0.9800
C125 H12G 0.9800
C125 H12H 0.9800
C125 H12I 0.9800
C126 H126 1.0000
C126 C127 1.527(5)
C126 C128 1.524(5)
C127 H12J 0.9800
C127 H12K 0.9800
C127 H12L 0.9800
C128 H12M 0.9800
C128 H12N 0.9800
C128 H12O 0.9800
C129 H12P 0.9800
C129 H12Q 0.9800
C129 H12R 0.9800
C130 H13D 0.9800
C130 H13E 0.9800
C130 H13F 0.9800
F201 C207 1.339(3)
F202 C207 1.315(3)
F203 C207 1.314(3)
F204 C208 1.307(3)
F205 C208 1.289(4)
F206 C208 1.314(4)
F207 C215 1.327(4)
F208 C215 1.339(4)
F209 C215 1.328(4)
F210 C216 1.323(5)
F211 C216 1.348(5)
F212 C216 1.278(4)
F213 C223 1.337(3)
F214 C223 1.332(3)
F215 C223 1.337(3)
F216 C224 1.303(4)
F217 C224 1.307(3)
F218 C224 1.329(4)
F219 C231 1.410(5)
F220 C231 1.257(5)
F221 C231 1.308(5)
F222 C232 1.350(5)
F223 C232 1.307(5)
F224 C232 1.378(5)
F301 C207 1.347(6)
F302 C207 1.304(6)
F303 C207 1.295(6)
F310 C216 1.333(6)
F311 C216 1.347(6)
F312 C216 1.272(5)
F319 C231 1.434(5)
F320 C231 1.276(5)
F321 C231 1.280(5)
F322 C232 1.323(5)
F323 C232 1.299(5)
F324 C232 1.402(5)
C201 C202 1.396(3)
C201 C206 1.399(3)
C201 B200 1.640(4)
C202 H202 0.9500
C202 C203 1.392(3)
C203 C204 1.383(4)
C203 C207 1.493(4)
C204 H204 0.9500
C204 C205 1.390(4)
C205 C206 1.386(4)
C205 C208 1.497(4)
C206 H206 0.9500
C209 C210 1.393(4)
C209 C214 1.400(4)
C209 B200 1.645(4)
C210 H210 0.9500
C210 C211 1.396(4)
C211 C212 1.385(4)
C211 C215 1.494(4)
C212 H212 0.9500
C212 C213 1.376(4)
C213 C214 1.393(4)
C213 C216 1.494(4)
C214 H214 0.9500
C217 C218 1.410(3)
C217 C222 1.402(3)
C217 B200 1.641(4)
C218 H218 0.9500
C218 C219 1.384(4)
C219 C220 1.392(4)
C219 C223 1.503(4)
C220 H220 0.9500
C220 C221 1.384(4)
C221 C222 1.394(4)
C221 C224 1.497(4)
C222 H222 0.9500
C225 C226 1.401(4)
C225 C230 1.407(4)
C225 B200 1.640(4)
C226 H226 0.9500
C226 C227 1.393(4)
C227 C228 1.389(5)
C227 C231 1.482(5)
C228 H228 0.9500
C228 C229 1.384(5)
C229 C230 1.391(4)
C229 C232 1.497(5)
C230 H230 0.9500
F401 C407 1.371(4)
F402 C407 1.241(5)
F403 C407 1.374(4)
F404 C408 1.310(4)
F405 C408 1.317(4)
F406 C408 1.312(4)
F407 C415 1.336(5)
F408 C415 1.330(5)
F409 C415 1.281(5)
F410 C416 1.327(3)
F411 C416 1.323(4)
F412 C416 1.326(4)
F413 C423 1.299(5)
F414 C423 1.322(5)
F415 C423 1.329(5)
F416 C424 1.309(4)
F417 C424 1.314(4)
F418 C424 1.325(4)
F419 C431 1.344(3)
F420 C431 1.345(3)
F421 C431 1.341(3)
F422 C432 1.318(4)
F423 C432 1.368(4)
F424 C432 1.294(4)
F501 C407 1.367(4)
F502 C407 1.240(5)
F503 C407 1.373(5)
F507 C415 1.337(5)
F508 C415 1.322(5)
F509 C415 1.278(5)
F513 C423 1.299(5)
F514 C423 1.336(5)
F515 C423 1.331(5)
F522 C432 1.324(6)
F523 C432 1.366(6)
F524 C432 1.278(6)
C401 C402 1.399(4)
C401 C406 1.404(3)
C401 B400 1.636(4)
C402 H402 0.9500
C402 C403 1.391(4)
C403 C404 1.388(4)
C403 C407 1.500(4)
C404 H404 0.9500
C404 C405 1.385(4)
C405 C406 1.394(4)
C405 C408 1.501(4)
C406 H406 0.9500
C409 C410 1.410(4)
C409 C414 1.401(4)
C409 B400 1.635(4)
C410 H410 0.9500
C410 C411 1.385(4)
C411 C412 1.383(4)
C411 C415 1.502(4)
C412 H412 0.9500
C412 C413 1.383(4)
C413 C414 1.392(4)
C413 C416 1.490(4)
C414 H414 0.9500
C417 C418 1.393(4)
C417 C422 1.400(4)
C417 B400 1.635(4)
C418 H418 0.9500
C418 C419 1.394(4)
C419 C420 1.386(4)
C419 C423 1.486(4)
C420 H420 0.9500
C420 C421 1.384(4)
C421 C422 1.387(4)
C421 C424 1.494(4)
C422 H422 0.9500
C425 C426 1.402(3)
C425 C430 1.400(4)
C425 B400 1.639(4)
C426 H426 0.9500
C426 C427 1.390(4)
C427 C428 1.382(4)
C427 C431 1.491(4)
C428 H428 0.9500
C428 C429 1.388(4)
C429 C430 1.394(4)
C429 C432 1.493(4)
C430 H430 0.9500

loop_
_geom_torsion_atom_site_label_1
_geom_torsion_atom_site_label_2
_geom_torsion_atom_site_label_3
_geom_torsion_atom_site_label_4
_geom_torsion
N7 C8 C9 N10 0.4(3)
N7 C8 C9 C18 -177.8(3)
N20 C21 C22 N23 -0.1(3)
N20 C21 C22 C31 175.1(3)
C6 N7 C8 C9 -0.4(3)
C6 N7 C8 C17 -177.2(3)
C6 N7 C11 C12 124.0(3)
C6 N7 C11 C13 -108.8(3)
C6 N10 C9 C8 -0.2(3)
C6 N10 C9 C18 178.0(3)
C6 N10 C14 C15 -110.6(3)
C6 N10 C14 C16 121.4(3)
C8 N7 C6 Rh1 -179.2(2)
C8 N7 C6 N10 0.3(3)
C8 N7 C11 C12 -59.2(4)
C8 N7 C11 C13 68.0(3)
C9 N10 C6 Rh1 179.5(2)
C9 N10 C6 N7 0.0(3)
C9 N10 C14 C15 67.9(4)
C9 N10 C14 C16 -60.1(4)
C11 N7 C6 Rh1 -1.9(4)
C11 N7 C6 N10 177.5(2)
C11 N7 C8 C9 -177.5(3)
C11 N7 C8 C17 5.8(5)
C14 N10 C6 Rh1 -1.8(4)
C14 N10 C6 N7 178.7(2)
C14 N10 C9 C8 -178.9(3)
C14 N10 C9 C18 -0.6(5)
C17 C8 C9 N10 177.0(3)
C17 C8 C9 C18 -1.2(6)
C19 N20 C21 C22 -0.4(3)
C19 N20 C21 C30 -179.1(3)
C19 N20 C24 C25 122.4(3)
C19 N20 C24 C26 -109.3(3)
C19 N23 C22 C21 0.5(3)
C19 N23 C22 C31 -174.9(2)
C19 N23 C27 C28 -102.7(3)
C19 N23 C27 C29 129.9(3)
C21 N20 C19 Rh1 -176.66(19)
C21 N20 C19 N23 0.7(3)
C21 N20 C24 C25 -62.0(4)
C21 N20 C24 C26 66.3(4)
C22 N23 C19 Rh1 176.72(17)
C22 N23 C19 N20 -0.7(3)
C22 N23 C27 C28 69.2(3)
C22 N23 C27 C29 -58.2(3)
C24 N20 C19 Rh1 -0.4(4)
C24 N20 C19 N23 176.9(2)
C24 N20 C21 C22 -176.3(3)
C24 N20 C21 C30 5.0(4)
C27 N23 C19 Rh1 -10.1(3)
C27 N23 C19 N20 172.4(2)
C27 N23 C22 C21 -172.2(2)
C27 N23 C22 C31 12.4(4)
C30 C21 C22 N23 178.6(3)
C30 C21 C22 C31 -6.2(5)
N106 C107 C108 N109 -0.5(4)
N106 C107 C108 C117 -178.4(4)
N119 C120 C121 N122 0.3(3)
N119 C120 C121 C130 179.4(3)
C105 N106 C107 C108 0.7(4)
C105 N106 C107 C116 -177.8(3)
C105 N106 C110 C111 105.7(4)
C105 N106 C110 C112 -126.7(4)
C105 N109 C108 C107 0.1(4)
C105 N109 C108 C117 178.1(3)
C105 N109 C113 C114 -119.2(3)
C105 N109 C113 C115 112.9(3)
C107 N106 C105 Rh10 177.8(2)
C107 N106 C105 N109 -0.6(3)
C107 N106 C110 C111 -71.5(5)
C107 N106 C110 C112 56.2(5)
C108 N109 C105 Rh10 -178.0(2)
C108 N109 C105 N106 0.3(3)
C108 N109 C113 C114 62.5(4)
C108 N109 C113 C115 -65.4(4)
C110 N106 C105 Rh10 0.2(4)
C110 N106 C105 N109 -178.1(3)
C110 N106 C107 C108 178.1(3)
C110 N106 C107 C116 -0.4(6)
C113 N109 C105 Rh10 3.4(4)
C113 N109 C105 N106 -178.3(2)
C113 N109 C108 C107 178.6(3)
C113 N109 C108 C117 -3.4(5)
C116 C107 C108 N109 177.9(4)
C116 C107 C108 C117 0.0(6)
C118 N119 C120 C121 -0.5(3)
C118 N119 C120 C129 177.7(3)
C118 N119 C123 C124 107.2(3)
C118 N119 C123 C125 -125.5(3)
C118 N122 C121 C120 0.0(3)
C118 N122 C121 C130 -179.2(3)
C118 N122 C126 C127 -116.5(3)
C118 N122 C126 C128 115.0(3)
C120 N119 C118 Rh10 -178.7(2)
C120 N119 C118 N122 0.5(3)
C120 N119 C123 C124 -69.4(4)
C120 N119 C123 C125 57.9(4)
C121 N122 C118 Rh10 178.9(2)
C121 N122 C118 N119 -0.3(3)
C121 N122 C126 C127 62.3(4)
C121 N122 C126 C128 -66.2(4)
C123 N119 C118 Rh10 4.1(4)
C123 N119 C118 N122 -176.7(2)
C123 N119 C120 C121 176.5(3)
C123 N119 C120 C129 -5.4(5)
C126 N122 C118 Rh10 -2.1(4)
C126 N122 C118 N119 178.7(2)
C126 N122 C121 C120 -178.9(3)
C126 N122 C121 C130 1.9(5)
C129 C120 C121 N122 -177.8(3)
C129 C120 C121 C130 1.4(6)
C201 C202 C203 C204 -0.1(4)
C201 C202 C203 C207 179.5(2)
C202 C201 C206 C205 1.0(4)
C202 C201 B200 C209 91.2(3)
C202 C201 B200 C217 -33.1(3)
C202 C201 B200 C225 -148.6(2)
C202 C203 C204 C205 0.3(4)
C202 C203 C207 F201 60.0(3)
C202 C203 C207 F202 -56.7(4)
C202 C203 C207 F203 179.1(3)
C202 C203 C207 F301 -120.9(10)
C202 C203 C207 F302 123.0(10)
C202 C203 C207 F303 -1.8(11)
C203 C204 C205 C206 0.1(4)
C203 C204 C205 C208 178.5(3)
C204 C203 C207 F201 -120.5(3)
C204 C203 C207 F202 122.9(3)
C204 C203 C207 F203 -1.3(4)
C204 C203 C207 F301 58.7(10)
C204 C203 C207 F302 -57.5(10)
C204 C203 C207 F303 177.7(11)
C204 C205 C206 C201 -0.7(4)
C204 C205 C208 F204 46.0(4)
C204 C205 C208 F205 -75.0(4)
C204 C205 C208 F206 164.9(3)
C206 C201 C202 C203 -0.5(4)
C206 C201 B200 C209 -81.0(3)
C206 C201 B200 C217 154.7(2)
C206 C201 B200 C225 39.2(3)
C206 C205 C208 F204 -135.6(3)
C206 C205 C208 F205 103.4(4)
C206 C205 C208 F206 -16.7(4)
C207 C203 C204 C205 -179.2(2)
C208 C205 C206 C201 -179.1(3)
C209 C210 C211 C212 -1.7(4)
C209 C210 C211 C215 176.2(2)
C210 C209 C214 C213 -0.8(4)
C210 C209 B200 C201 -87.6(3)
C210 C209 B200 C217 34.4(3)
C210 C209 B200 C225 150.9(2)
C210 C211 C212 C213 -0.6(4)
C210 C211 C215 F207 -75.8(3)
C210 C211 C215 F208 42.7(4)
C210 C211 C215 F209 162.2(3)
C211 C212 C213 C214 2.1(4)
C211 C212 C213 C216 -176.6(3)
C212 C211 C215 F207 102.2(3)
C212 C211 C215 F208 -139.4(3)
C212 C211 C215 F209 -19.9(4)
C212 C213 C214 C209 -1.4(4)
C212 C213 C216 F210 -41.4(6)
C212 C213 C216 F211 72.3(6)
C212 C213 C216 F212 -165.9(5)
C212 C213 C216 F310 127.0(9)
C212 C213 C216 F311 -119.1(9)
C212 C213 C216 F312 1.1(8)
C214 C209 C210 C211 2.3(4)
C214 C209 B200 C201 85.3(3)
C214 C209 B200 C217 -152.7(2)
C214 C209 B200 C225 -36.1(3)
C214 C213 C216 F210 139.9(6)
C214 C213 C216 F211 -106.4(5)
C214 C213 C216 F212 15.4(6)
C214 C213 C216 F310 -51.7(10)
C214 C213 C216 F311 62.3(9)
C214 C213 C216 F312 -177.6(8)
C215 C211 C212 C213 -178.5(3)
C216 C213 C214 C209 177.3(3)
C217 C218 C219 C220 -1.0(4)
C217 C218 C219 C223 -179.7(2)
C218 C217 C222 C221 0.9(4)
C218 C217 B200 C201 -45.7(3)
C218 C217 B200 C209 -163.1(2)
C218 C217 B200 C225 75.8(3)
C218 C219 C220 C221 0.5(4)
C218 C219 C223 F213 73.8(3)
C218 C219 C223 F214 -45.8(3)
C218 C219 C223 F215 -166.7(3)
C219 C220 C221 C222 0.7(4)
C219 C220 C221 C224 -178.5(2)
C220 C219 C223 F213 -104.8(3)
C220 C219 C223 F214 135.5(3)
C220 C219 C223 F215 14.6(4)
C220 C221 C222 C217 -1.5(4)
C220 C221 C224 F216 -3.7(4)
C220 C221 C224 F217 -128.3(3)
C220 C221 C224 F218 113.2(3)
C222 C217 C218 C219 0.3(4)
C222 C217 B200 C201 141.9(2)
C222 C217 B200 C209 24.4(3)
C222 C217 B200 C225 -96.6(3)
C222 C221 C224 F216 177.1(3)
C222 C221 C224 F217 52.4(4)
C222 C221 C224 F218 -66.1(4)
C223 C219 C220 C221 179.1(2)
C224 C221 C222 C217 177.8(2)
C225 C226 C227 C228 -0.2(5)
C225 C226 C227 C231 177.8(3)
C226 C225 C230 C229 -0.1(4)
C226 C225 B200 C201 29.7(3)
C226 C225 B200 C209 145.4(2)
C226 C225 B200 C217 -90.8(3)
C226 C227 C228 C229 -0.1(5)
C226 C227 C231 F219 48.5(5)
C226 C227 C231 F220 -68.7(7)
C226 C227 C231 F221 157.7(4)
C226 C227 C231 F319 -122.4(5)
C226 C227 C231 F320 128.1(6)
C226 C227 C231 F321 -13.4(7)
C227 C228 C229 C230 0.2(5)
C227 C228 C229 C232 179.9(3)
C228 C227 C231 F219 -133.4(4)
C228 C227 C231 F220 109.4(7)
C228 C227 C231 F221 -24.3(6)
C228 C227 C231 F319 55.6(5)
C228 C227 C231 F320 -53.8(7)
C228 C227 C231 F321 164.6(6)
C228 C229 C230 C225 -0.1(5)
C228 C229 C232 F222 -51.8(5)
C228 C229 C232 F223 70.1(5)
C228 C229 C232 F224 -165.2(4)
C228 C229 C232 F322 157.5(5)
C228 C229 C232 F323 -70.2(5)
C228 C229 C232 F324 43.9(5)
C230 C225 C226 C227 0.3(4)
C230 C225 B200 C201 -157.1(2)
C230 C225 B200 C209 -41.5(3)
C230 C225 B200 C217 82.3(3)
C230 C229 C232 F222 127.8(5)
C230 C229 C232 F223 -110.3(5)
C230 C229 C232 F224 14.4(5)
C230 C229 C232 F322 -22.8(6)
C230 C229 C232 F323 109.4(5)
C230 C229 C232 F324 -136.4(4)
C231 C227 C228 C229 -178.1(3)
C232 C229 C230 C225 -179.8(3)
B200 C201 C202 C203 -173.2(2)
B200 C201 C206 C205 173.6(2)
B200 C209 C210 C211 175.6(2)
B200 C209 C214 C213 -174.3(2)
B200 C217 C218 C219 -172.9(2)
B200 C217 C222 C221 173.6(2)
B200 C225 C226 C227 173.7(3)
B200 C225 C230 C229 -173.7(3)
C401 C402 C403 C404 0.3(4)
C401 C402 C403 C407 -179.7(2)
C402 C401 C406 C405 -1.3(4)
C402 C401 B400 C409 75.8(3)
C402 C401 B400 C417 -44.1(3)
C402 C401 B400 C425 -160.9(2)
C402 C403 C404 C405 -0.9(4)
C402 C403 C407 F401 60.8(4)
C402 C403 C407 F402 -62.1(5)
C402 C403 C407 F403 168.0(3)
C402 C403 C407 F501 -135.9(4)
C402 C403 C407 F502 95.2(5)
C402 C403 C407 F503 -29.2(5)
C403 C404 C405 C406 0.3(4)
C403 C404 C405 C408 178.6(3)
C404 C403 C407 F401 -119.3(4)
C404 C403 C407 F402 117.8(5)
C404 C403 C407 F403 -12.1(4)
C404 C403 C407 F501 44.1(4)
C404 C403 C407 F502 -84.8(5)
C404 C403 C407 F503 150.7(4)
C404 C405 C406 C401 0.8(4)
C404 C405 C408 F404 29.5(4)
C404 C405 C408 F405 -90.1(4)
C404 C405 C408 F406 151.3(3)
C406 C401 C402 C403 0.8(4)
C406 C401 B400 C409 -93.4(3)
C406 C401 B400 C417 146.7(2)
C406 C401 B400 C425 29.9(3)
C406 C405 C408 F404 -152.2(3)
C406 C405 C408 F405 88.1(3)
C406 C405 C408 F406 -30.5(4)
C407 C403 C404 C405 179.2(2)
C408 C405 C406 C401 -177.4(3)
C409 C410 C411 C412 2.2(5)
C409 C410 C411 C415 -176.1(3)
C410 C409 C414 C413 -1.3(4)
C410 C409 B400 C401 -89.1(3)
C410 C409 B400 C417 32.6(3)
C410 C409 B400 C425 148.5(2)
C410 C411 C412 C413 -1.2(4)
C410 C411 C415 F407 -56.9(5)
C410 C411 C415 F408 57.1(5)
C410 C411 C415 F409 -178.6(5)
C410 C411 C415 F507 99.5(5)
C410 C411 C415 F508 -146.6(5)
C410 C411 C415 F509 -23.4(6)
C411 C412 C413 C414 -0.9(4)
C411 C412 C413 C416 176.9(3)
C412 C411 C415 F407 124.8(5)
C412 C411 C415 F408 -121.2(5)
C412 C411 C415 F409 3.1(6)
C412 C411 C415 F507 -78.9(6)
C412 C411 C415 F508 35.1(6)
C412 C411 C415 F509 158.3(6)
C412 C413 C414 C409 2.3(4)
C412 C413 C416 F410 3.6(4)
C412 C413 C416 F411 123.8(3)
C412 C413 C416 F412 -115.5(3)
C414 C409 C410 C411 -0.9(4)
C414 C409 B400 C401 83.9(3)
C414 C409 B400 C417 -154.4(2)
C414 C409 B400 C425 -38.4(3)
C414 C413 C416 F410 -178.5(3)
C414 C413 C416 F411 -58.3(3)
C414 C413 C416 F412 62.4(4)
C415 C411 C412 C413 177.1(3)
C416 C413 C414 C409 -175.6(2)
C417 C418 C419 C420 0.2(4)
C417 C418 C419 C423 -179.7(3)
C418 C417 C422 C421 0.7(4)
C418 C417 B400 C401 -25.9(4)
C418 C417 B400 C409 -140.3(3)
C418 C417 B400 C425 96.8(3)
C418 C419 C420 C421 0.3(4)
C418 C419 C423 F413 68.2(7)
C418 C419 C423 F414 -51.9(6)
C418 C419 C423 F415 -169.5(7)
C418 C419 C423 F513 -87.0(9)
C418 C419 C423 F514 149.9(6)
C418 C419 C423 F515 34.9(7)
C419 C420 C421 C422 -0.3(4)
C419 C420 C421 C424 -177.8(3)
C420 C419 C423 F413 -111.7(7)
C420 C419 C423 F414 128.2(5)
C420 C419 C423 F415 10.6(7)
C420 C419 C423 F513 93.1(9)
C420 C419 C423 F514 -30.0(7)
C420 C419 C423 F515 -145.1(7)
C420 C421 C422 C417 -0.2(4)
C420 C421 C424 F416 103.8(3)
C420 C421 C424 F417 -136.2(3)
C420 C421 C424 F418 -15.7(4)
C422 C417 C418 C419 -0.7(4)
C422 C417 B400 C401 161.3(2)
C422 C417 B400 C409 46.9(3)
C422 C417 B400 C425 -76.0(3)
C422 C421 C424 F416 -73.8(4)
C422 C421 C424 F417 46.3(4)
C422 C421 C424 F418 166.7(3)
C423 C419 C420 C421 -179.7(3)
C424 C421 C422 C417 177.4(2)
C425 C426 C427 C428 1.5(4)
C425 C426 C427 C431 -179.1(2)
C426 C425 C430 C429 -2.0(3)
C426 C425 B400 C401 50.1(3)
C426 C425 B400 C409 166.2(2)
C426 C425 B400 C417 -73.1(3)
C426 C427 C428 C429 -1.9(4)
C426 C427 C431 F419 48.2(3)
C426 C427 C431 F420 -70.4(3)
C426 C427 C431 F421 169.3(2)
C427 C428 C429 C430 0.4(4)
C427 C428 C429 C432 -179.2(2)
C428 C427 C431 F419 -132.4(3)
C428 C427 C431 F420 109.0(3)
C428 C427 C431 F421 -11.3(4)
C428 C429 C430 C425 1.6(4)
C428 C429 C432 F422 -7.3(4)
C428 C429 C432 F423 106.4(3)
C428 C429 C432 F424 -137.1(4)
C428 C429 C432 F522 -173.4(9)
C428 C429 C432 F523 -60.9(8)
C428 C429 C432 F524 59.8(11)
C430 C425 C426 C427 0.5(3)
C430 C425 B400 C401 -137.7(2)
C430 C425 B400 C409 -21.7(3)
C430 C425 B400 C417 99.1(3)
C430 C429 C432 F422 173.0(3)
C430 C429 C432 F423 -73.2(3)
C430 C429 C432 F424 43.3(4)
C430 C429 C432 F522 6.9(9)
C430 C429 C432 F523 119.5(8)
C430 C429 C432 F524 -119.8(10)
C431 C427 C428 C429 178.7(2)
C432 C429 C430 C425 -178.8(2)
B400 C401 C402 C403 -169.1(2)
B400 C401 C406 C405 168.4(2)
B400 C409 C410 C411 172.7(3)
B400 C409 C414 C413 -174.8(2)
B400 C417 C418 C419 -173.7(2)
B400 C417 C422 C421 174.1(2)
B400 C425 C426 C427 173.2(2)
B400 C425 C430 C429 -174.4(2)
